data_1574623
loop_
_publ_author_name
'Kallmeier, Fabian'
'Nelmes, Gareth R.'
'McMullin, Claire L.'
'Edwards, Alison J.'
'Hicks, Jamie'

_publ_section_title
;
 Enhancing the nucleophilicity of aluminyl anions: targeting selective
 C--H activation
;
_journal_issue 24
_journal_name_full 'Chemical Science'
_journal_page_first 10750
_journal_page_last 10758
_journal_paper_doi 10.1039/D5SC02682B
_journal_volume 16
_journal_year 2025
_chemical_formula_moiety 'C59 H100 Al K N2 O7 Si2, 2.5(C6 H12)'
_chemical_formula_sum 'C74 H130 Al K N2 O7 Si2'
_chemical_formula_weight 1282.05
_space_group_crystal_system monoclinic
_space_group_IT_number 14
_space_group_name_Hall '-P 2yn'
_space_group_name_H-M_alt 'P 1 21/n 1'
_atom_sites_solution_hydrogens mixed
_atom_sites_solution_primary dual
_audit_creation_date 2025-03-20
_audit_creation_method
;
Olex2 1.5
(compiled 2025.03.06 svn.red2d20d0 for OlexSys, GUI svn.r7188)
;
_audit_update_record
;
2025-03-20 deposited with the CCDC.	2025-05-12 downloaded from the CCDC.
;
_cell_angle_alpha 90
_cell_angle_beta 98.984(2)
_cell_angle_gamma 90
_cell_formula_units_Z 4
_cell_length_a 14.8101(4)
_cell_length_b 24.0778(3)
_cell_length_c 22.5799(4)
_cell_measurement_reflns_used 10875
_cell_measurement_temperature 150.00(10)
_cell_measurement_theta_max 73.8520
_cell_measurement_theta_min 3.3540
_cell_volume 7953.1(3)
_computing_cell_refinement 'CrysAlisPro 1.171.42.85a (Rigaku OD, 2023)'
_computing_data_collection 'CrysAlisPro 1.171.42.85a (Rigaku OD, 2023)'
_computing_data_reduction 'CrysAlisPro 1.171.42.85a (Rigaku OD, 2023)'
_computing_molecular_graphics 'Olex2 1.5 (Dolomanov et al., 2009)'
_computing_publication_material 'Olex2 1.5 (Dolomanov et al., 2009)'
_computing_structure_refinement 'SHELXL 2019/3 (Sheldrick, 2015)'
_computing_structure_solution 'SHELXT 2018/2 (Sheldrick, 2018)'
_diffrn_ambient_environment N~2~
_diffrn_ambient_temperature 150.00(10)
_diffrn_detector 'Hybrid Pixel Array Detector'
_diffrn_detector_area_resol_mean 10.0000
_diffrn_detector_type HyPix
_diffrn_measured_fraction_theta_full 0.996
_diffrn_measured_fraction_theta_max 0.996
_diffrn_measurement_details
;
List of Runs (angles in degrees, time in seconds):

  # Type    Start    End  Width  t~exp~   \w     \q     \k     \f   Frames
#--------------------------------------------------------------------------
  1  \w    -77.00  27.00   0.50    5.00    --  -46.45  91.00-170.00  208
  2  \w     13.00  62.00   0.50    5.00    --   46.45 -91.00  76.00   98
  3  \w    107.00 167.00   0.50   37.00    --  107.75  91.00-170.00  120
  4  \w     60.00 102.00   0.50   37.00    --  107.75 -91.00  76.00   84
  5  \w      2.00  30.00   0.50    5.00    --  -46.45  19.00 -90.00   56
  6  \w     -8.00  29.00   0.50    5.00    --  -46.45  19.00 -60.00   74
  7  \w     -8.00  30.00   0.50    5.00    --  -46.45  19.00 -30.00   76
  8  \w    -21.00   7.00   0.50    5.00    --  -46.45  38.00 -60.00   56
  9  \w    -25.00  42.00   0.50    5.00    --   46.45 -19.00  60.00  134
 10  \w     47.00  92.00   0.50   37.00    --  107.75 -61.00 120.00   90
 11  \w     36.00  65.00   0.50   37.00    --  107.75 -45.00 -60.00   58
 12  \w     42.00  70.00   0.50   37.00    --  107.75 -45.00 150.00   56
 13  \w     42.00  69.00   0.50   37.00    --  107.75 -45.00  60.00   54
 14  \w     36.00  61.00   0.50   37.00    --  107.75 -45.00-180.00   50
 15  \w     46.00  73.00   0.50   37.00    --  107.75 -45.00 120.00   54
 16  \w     32.00  57.00   0.50   37.00    --  107.75 -30.00-120.00   50
 17  \w     32.00  57.00   0.50   37.00    --  107.75 -30.00 150.00   50
 18  \w    101.00 131.00   0.50   37.00    --  107.75  30.00 150.00   60
 19  \w     32.00  57.00   0.50   37.00    --  107.75 -30.00  60.00   50
 20  \w     33.00  59.00   0.50   37.00    --  107.75 -30.00 -30.00   52
 21  \w     34.00 120.00   0.50   37.00    --  107.75 -77.00  90.00  172
 22  \w     36.00  73.00   0.50   37.00    --  107.75 -45.00 -30.00   74
 23  \w    133.00 172.00   0.50   37.00    --  107.75  30.00 150.00   78
 24  \w     41.00  73.00   0.50   37.00    --  107.75 -45.00   0.00   64
 25  \w     32.00  57.00   0.50   37.00    --  107.75 -30.00 -90.00   50
 26  \w     34.00  59.00   0.50   37.00    --  107.75 -30.00  90.00   50
 27  \w     45.00  93.00   0.50   37.00    --  107.75 -61.00 -90.00   96
 28  \w     37.00  70.00   0.50   37.00    --  107.75 -45.00-150.00   66
;
_diffrn_measurement_device 'four-circle diffractometer'
_diffrn_measurement_device_type 'SuperNova, Dual, Cu at home/near, HyPix'
_diffrn_measurement_method '\w scans'
_diffrn_orient_matrix_type 'CrysAlisPro convention (1999,Acta A55,543-557)'
_diffrn_orient_matrix_UB_11 -0.0462918000
_diffrn_orient_matrix_UB_12 -0.0401026000
_diffrn_orient_matrix_UB_13 0.0392559000
_diffrn_orient_matrix_UB_21 -0.0762800000
_diffrn_orient_matrix_UB_22 0.0429431000
_diffrn_orient_matrix_UB_23 0.0028602000
_diffrn_orient_matrix_UB_31 -0.0559185000
_diffrn_orient_matrix_UB_32 -0.0254575000
_diffrn_orient_matrix_UB_33 -0.0567083000
_diffrn_radiation_monochromator mirror
_diffrn_radiation_probe x-ray
_diffrn_radiation_type 'Cu K\a'
_diffrn_radiation_wavelength 1.54184
_diffrn_reflns_av_R_equivalents 0.0634
_diffrn_reflns_av_unetI/netI 0.0502
_diffrn_reflns_Laue_measured_fraction_full 0.996
_diffrn_reflns_Laue_measured_fraction_max 0.996
_diffrn_reflns_limit_h_max 15
_diffrn_reflns_limit_h_min -17
_diffrn_reflns_limit_k_max 26
_diffrn_reflns_limit_k_min -28
_diffrn_reflns_limit_l_max 21
_diffrn_reflns_limit_l_min -26
_diffrn_reflns_number 50158
_diffrn_reflns_point_group_measured_fraction_full 0.996
_diffrn_reflns_point_group_measured_fraction_max 0.996
_diffrn_reflns_theta_full 66.500
_diffrn_reflns_theta_max 66.500
_diffrn_reflns_theta_min 2.701
_diffrn_source 'micro-focus sealed X-ray tube'
_diffrn_source_type 'SuperNova (Cu) X-ray Source'
_exptl_absorpt_coefficient_mu 1.346
_exptl_absorpt_correction_T_max 1.00000
_exptl_absorpt_correction_T_min 0.57144
_exptl_absorpt_correction_type multi-scan
_exptl_absorpt_process_details
;
CrysAlisPro 1.171.42.85a (Rigaku Oxford Diffraction, 2023)
Empirical absorption correction using spherical harmonics,
implemented in SCALE3 ABSPACK scaling algorithm.
;
_exptl_crystal_colour colourless
_exptl_crystal_colour_primary colourless
_exptl_crystal_density_diffrn 1.071
_exptl_crystal_description block
_exptl_crystal_F_000 2816
_exptl_crystal_size_max 0.17
_exptl_crystal_size_mid 0.08
_exptl_crystal_size_min 0.06
_refine_diff_density_max 0.690
_refine_diff_density_min -0.507
_refine_diff_density_rms 0.075
_refine_ls_extinction_method none
_refine_ls_goodness_of_fit_ref 1.049
_refine_ls_hydrogen_treatment mixed
_refine_ls_matrix_type full
_refine_ls_number_parameters 1041
_refine_ls_number_reflns 13965
_refine_ls_number_restraints 512
_refine_ls_restrained_S_all 1.073
_refine_ls_R_factor_all 0.1463
_refine_ls_R_factor_gt 0.1124
_refine_ls_shift/su_max 0.000
_refine_ls_shift/su_mean 0.000
_refine_ls_structure_factor_coef Fsqd
_refine_ls_weighting_details 'w=1/[\s^2^(Fo^2^)+(0.1744P)^2^+9.0557P] where P=(Fo^2^+2Fc^2^)/3'
_refine_ls_weighting_scheme calc
_refine_ls_wR_factor_gt 0.2972
_refine_ls_wR_factor_ref 0.3242
_reflns_Friedel_coverage 0.000
_reflns_number_gt 9520
_reflns_number_total 13965
_reflns_threshold_expression 'I > 2\s(I)'
_cod_data_source_file d5sc02682b2.cif
_cod_data_source_block compound-5
_cod_depositor_comments 'Adding full bibliography for 1574617--1574626.cif.'
_cod_database_code 1574623
_shelx_shelxl_version_number 2019/3
_chemical_oxdiff_formula 'C71 H105 Al K N2 O7 Si2'
_chemical_oxdiff_usercomment 'cyclohexane layer'
_shelx_space_group_comment
;
The symmetry employed for this shelxl refinement is uniquely defined
by the following loop, which should always be used as a source of
symmetry information in preference to the above space-group names.
They are only intended as comments.
;
_shelx_estimated_absorpt_t_max 0.924
_shelx_estimated_absorpt_t_min 0.803
_olex2_refinement_description
;
1. Fixed Uiso
 At 1.2 times of:
  All C(H) groups, All C(H,H) groups
 At 1.5 times of:
  All C(H,H,H) groups
2. Restrained distances
 C65-C60 = C61-C60 = C62-C61 = C63-C62 = C64-C63 = C65-C64
 1.53 with sigma of 0.008
 C73A-C72A = C77A-C72A = C77A-C76A = C76A-C75A = C75A-C74A = C74A-C73A
 1.53 with sigma of 0.008
 C72-C73 = C73-C74 = C74-C75 = C75-C76 = C76-C77 = C77-C72
 1.53 with sigma of 0.008
 C56A-C57A = C59A-C58A = C49A-C48A = C51A-C50A = C53A-C52A
 1.53 with sigma of 0.008
 C49-C48 = C51-C50 = C53-C52 = C55-C54 = C57-C56 = C59-C58
 1.53 with sigma of 0.008
 O5A-C53A = O4A-C52A = O4A-C51A = O3A-C50A = O3A-C49A = O2A-C48A = O2A-C59A =
 O7A-C58A = O7A-C57A = O6A-C56A
 1.4 with sigma of 0.008
 O5A-C54A
 1.4 with sigma of 0.008
 O2-C48 = O3-C49 = O3-C50 = O4-C51 = O4-C52 = O5-C53 = O5-C54 = O6-C55 = O6-
 C56 = O7-C57 = O7-C58 = O2-C59
 1.4 with sigma of 0.008
 C54A-C55A
 1.53 with sigma of 0.008
 C32-C30 = C32A-C30A = C31A-C30A = C31-C30
 1.53 with sigma of 0.008
 C61A-C60A = C62A-C61A = C63A-C62A = C64A-C63A = C65A-C64A = C65A-C60A
 1.53 with sigma of 0.008
 C70A-C69A = C71A-C70A = C71A-C66A = C67A-C66A = C68A-C67A = C69A-C68A
 1.53 with sigma of 0.008
 C27-C28 = C27-C29 = C27A-C28A = C27A-C29A
 1.53 with sigma of 0.008
 C71-C66 = C67-C66 = C68-C67 = C69-C68 = C70-C69 = C71-C70
 1.53 with sigma of 0.008
 C72A-C74A = C73A-C75A = C74A-C76A = C75A-C77A = C76A-C72A = C77A-C73A
 2.5 with sigma of 0.008
 C72-C74 = C73-C75 = C74-C76 = C75-C77 = C76-C72 = C73-C77
 2.5 with sigma of 0.008
 K1-C56
 3.45 with sigma of 0.008
 O2-C49 = O3-C48 = O3-C51 = O4-C50 = O4-C53 = O5-C52 = O5-C55 = O6-C54 = O6-
 C57 = O7-C56 = O7-C59 = O2-C58
 2.35 with sigma of 0.008
 C66A-C68A = C67A-C69A = C68A-C70A = C69A-C71A = C70A-C66A = C71A-C67A
 2.48 with sigma of 0.008
 C66-C68 = C67-C69 = C68-C70 = C69-C71 = C70-C66 = C71-C67
 2.5 with sigma of 0.008
3. Uiso/Uaniso restraints and constraints
C72 \\sim C73 \\sim C74 \\sim C75 \\sim C76 \\sim C77: within 2A with sigma of
0.005 and sigma for terminal atoms of 0.01 within 2A
O2A \\sim O3A \\sim O4A \\sim O5A \\sim O6A \\sim O7A \\sim C48A \\sim C49A
\\sim C50A \\sim C51A \\sim C52A \\sim C53A \\sim C54A \\sim C55A \\sim C56A
\\sim C57A \\sim C58A \\sim C59A: within 2A with sigma of 0.005 and sigma for
terminal atoms of 0.01 within 2A
O2 \\sim O3 \\sim O4 \\sim O5 \\sim O6 \\sim O7 \\sim C48 \\sim C49 \\sim C50
\\sim C51 \\sim C52 \\sim C53 \\sim C54 \\sim C55 \\sim C56 \\sim C57 \\sim C58
\\sim C59: within 2A with sigma of 0.005 and sigma for terminal atoms of 0.01
within 2A
C30 \\sim C30A \\sim C31 \\sim C31A \\sim C32 \\sim C32A: within 2A with sigma
of 0.005 and sigma for terminal atoms of 0.01 within 2A
C60A \\sim C61A \\sim C62A \\sim C63A \\sim C64A \\sim C65A: within 2A with
sigma of 0.005 and sigma for terminal atoms of 0.01 within 2A
C66A \\sim C67A \\sim C68A \\sim C69A \\sim C70A \\sim C71A: within 2A with
sigma of 0.005 and sigma for terminal atoms of 0.01 within 2A
C60 \\sim C61 \\sim C62 \\sim C63 \\sim C64 \\sim C65: within 2A with sigma of
0.005 and sigma for terminal atoms of 0.01 within 2A
C66 \\sim C67 \\sim C68 \\sim C69 \\sim C70 \\sim C71: within 2A with sigma of
0.005 and sigma for terminal atoms of 0.01 within 2A
C27 \\sim C27A \\sim C28 \\sim C28A \\sim C29 \\sim C29A: within 2A with sigma
of 0.005 and sigma for terminal atoms of 0.01 within 2A
Uanis(C27A) \\sim Ueq, Uanis(C27) \\sim Ueq: with sigma of 0.005 and sigma for
terminal atoms of 0.01
4. Others
 Sof(O2A)=Sof(O3A)=Sof(O4A)=Sof(O5A)=Sof(O6A)=Sof(O7A)=Sof(C48A)=Sof(H48C)=
 Sof(H48D)=Sof(C49A)=Sof(H49C)=Sof(H49D)=Sof(C50A)=Sof(H50C)=Sof(H50D)=
 Sof(C51A)=Sof(H51C)=Sof(H51D)=Sof(C52A)=Sof(H52C)=Sof(H52D)=Sof(C53A)=
 Sof(H53C)=Sof(H53D)=Sof(C54A)=Sof(H54C)=Sof(H54D)=Sof(C55A)=Sof(H55C)=
 Sof(H55D)=Sof(C56A)=Sof(H56C)=Sof(H56D)=Sof(C57A)=Sof(H57C)=Sof(H57D)=
 Sof(C58A)=Sof(H58C)=Sof(H58D)=Sof(C59A)=Sof(H59C)=Sof(H59D)=1-FVAR(1)
 Sof(O2)=Sof(O3)=Sof(O4)=Sof(O5)=Sof(O6)=Sof(O7)=Sof(C48)=Sof(H48A)=Sof(H48B)=
 Sof(C49)=Sof(H49A)=Sof(H49B)=Sof(C50)=Sof(H50A)=Sof(H50B)=Sof(C51)=Sof(H51A)=
 Sof(H51B)=Sof(C52)=Sof(H52A)=Sof(H52B)=Sof(C53)=Sof(H53A)=Sof(H53B)=Sof(C54)=
 Sof(H54A)=Sof(H54B)=Sof(C55)=Sof(H55A)=Sof(H55B)=Sof(C56)=Sof(H56A)=Sof(H56B)=
 Sof(C57)=Sof(H57A)=Sof(H57B)=Sof(C58)=Sof(H58A)=Sof(H58B)=Sof(C59)=Sof(H59A)=
 Sof(H59B)=FVAR(1)
 Sof(C30A)=Sof(H30A)=Sof(C31A)=Sof(H31D)=Sof(H31E)=Sof(H31F)=Sof(C32A)=
 Sof(H32D)=Sof(H32E)=Sof(H32F)=1-FVAR(2)
 Sof(C30)=Sof(H30)=Sof(C31)=Sof(H31A)=Sof(H31B)=Sof(H31C)=Sof(C32)=Sof(H32A)=
 Sof(H32B)=Sof(H32C)=FVAR(2)
 Sof(C60A)=Sof(H60C)=Sof(H60D)=Sof(C61A)=Sof(H61C)=Sof(H61D)=Sof(C62A)=
 Sof(H62C)=Sof(H62D)=Sof(C63A)=Sof(H63C)=Sof(H63D)=Sof(C64A)=Sof(H64C)=
 Sof(H64D)=Sof(C65A)=Sof(H65C)=Sof(H65D)=1-FVAR(3)
 Sof(C60)=Sof(H60A)=Sof(H60B)=Sof(C61)=Sof(H61A)=Sof(H61B)=Sof(C62)=Sof(H62A)=
 Sof(H62B)=Sof(C63)=Sof(H63A)=Sof(H63B)=Sof(C64)=Sof(H64A)=Sof(H64B)=Sof(C65)=
 Sof(H65A)=Sof(H65B)=FVAR(3)
 Sof(C66A)=Sof(H66C)=Sof(H66D)=Sof(C67A)=Sof(H67C)=Sof(H67D)=Sof(C68A)=
 Sof(H68C)=Sof(H68D)=Sof(C69A)=Sof(H69C)=Sof(H69D)=Sof(C70A)=Sof(H70C)=
 Sof(H70D)=Sof(C71A)=Sof(H71C)=Sof(H71D)=1-FVAR(4)
 Sof(C66)=Sof(H66A)=Sof(H66B)=Sof(C67)=Sof(H67A)=Sof(H67B)=Sof(C68)=Sof(H68A)=
 Sof(H68B)=Sof(C69)=Sof(H69A)=Sof(H69B)=Sof(C70)=Sof(H70A)=Sof(H70B)=Sof(C71)=
 Sof(H71A)=Sof(H71B)=FVAR(4)
 Sof(C27A)=Sof(H27A)=Sof(C28A)=Sof(H28D)=Sof(H28E)=Sof(H28F)=Sof(C29A)=
 Sof(H29D)=Sof(H29E)=Sof(H29F)=1-FVAR(5)
 Sof(C27)=Sof(H27)=Sof(C28)=Sof(H28A)=Sof(H28B)=Sof(H28C)=Sof(C29)=Sof(H29A)=
 Sof(H29B)=Sof(H29C)=FVAR(5)
 Fixed Sof: C72(0.25) H72A(0.25) H72B(0.25) C72A(0.25) H72C(0.25) H72D(0.25)
 C73(0.25) H73A(0.25) H73B(0.25) C73A(0.25) H73C(0.25) H73D(0.25) C74(0.25)
 H74A(0.25) H74B(0.25) C74A(0.25) H74C(0.25) H74D(0.25) C75(0.25) H75A(0.25)
 H75B(0.25) C75A(0.25) H75C(0.25) H75D(0.25) C76(0.25) H76A(0.25) H76B(0.25)
 C76A(0.25) H76C(0.25) H76D(0.25) C77(0.25) H77A(0.25) H77B(0.25) C77A(0.25)
 H77C(0.25) H77D(0.25)
 Fixed Uiso: H(0.06)
5.a Ternary CH refined with riding coordinates:
 C24(H24), C27(H27), C27A(H27A), C30(H30), C30A(H30A), C33(H33), C36(H36),
 C39(H39)
5.b Secondary CH2 refined with riding coordinates:
 C48(H48A,H48B), C48A(H48C,H48D), C49(H49A,H49B), C49A(H49C,H49D), C50(H50A,
 H50B), C50A(H50C,H50D), C51(H51A,H51B), C51A(H51C,H51D), C52(H52A,H52B),
 C52A(H52C,H52D), C53(H53A,H53B), C53A(H53C,H53D), C54(H54A,H54B), C54A(H54C,
 H54D), C55(H55A,H55B), C55A(H55C,H55D), C56(H56A,H56B), C56A(H56C,H56D),
 C57(H57A,H57B), C57A(H57C,H57D), C58(H58A,H58B), C58A(H58C,H58D), C59(H59A,
 H59B), C59A(H59C,H59D), C60(H60A,H60B), C60A(H60C,H60D), C61(H61A,H61B),
 C61A(H61C,H61D), C62(H62A,H62B), C62A(H62C,H62D), C63(H63A,H63B), C63A(H63C,
 H63D), C64(H64A,H64B), C64A(H64C,H64D), C65(H65A,H65B), C65A(H65C,H65D),
 C66(H66A,H66B), C66A(H66C,H66D), C67(H67A,H67B), C67A(H67C,H67D), C68(H68A,
 H68B), C68A(H68C,H68D), C69(H69A,H69B), C69A(H69C,H69D), C70(H70A,H70B),
 C70A(H70C,H70D), C71(H71A,H71B), C71A(H71C,H71D), C72(H72A,H72B), C72A(H72C,
 H72D), C73(H73A,H73B), C73A(H73C,H73D), C74(H74A,H74B), C74A(H74C,H74D),
 C75(H75A,H75B), C75A(H75C,H75D), C76(H76A,H76B), C76A(H76C,H76D), C77(H77A,
 H77B), C77A(H77C,H77D)
5.c Aromatic/amide H refined with riding coordinates:
 C3(H3), C5(H5), C9(H9), C11(H11), C43(H43), C44(H44), C45(H45), C46(H46),
 C47(H47)
5.d Idealised Me refined as rotating group:
 C15(H15A,H15B,H15C), C16(H16A,H16B,H16C), C17(H17A,H17B,H17C), C18(H18A,H18B,
 H18C), C19(H19A,H19B,H19C), C21(H21A,H21B,H21C), C22(H22A,H22B,H22C), C23(H23A,
 H23B,H23C), C25(H25A,H25B,H25C), C26(H26A,H26B,H26C), C28(H28A,H28B,H28C),
 C28A(H28D,H28E,H28F), C29(H29A,H29B,H29C), C29A(H29D,H29E,H29F), C31(H31A,H31B,
 H31C), C31A(H31D,H31E,H31F), C32(H32A,H32B,H32C), C32A(H32D,H32E,H32F),
 C34(H34A,H34B,H34C), C35(H35A,H35B,H35C), C37(H37A,H37B,H37C), C38(H38A,H38B,
 H38C), C40(H40A,H40B,H40C), C41(H41A,H41B,H41C)
;
_olex2_submission_special_instructions 'No special instructions were received'
_oxdiff_exptl_absorpt_empirical_details
;
Empirical correction (ABSPACK) includes:
- Absorption correction using spherical harmonics
- Frame scaling
;
_oxdiff_exptl_absorpt_empirical_full_max 1.740
_oxdiff_exptl_absorpt_empirical_full_min 0.621

loop_
_space_group_symop_operation_xyz
'x, y, z'
'-x+1/2, y+1/2, -z+1/2'
'-x, -y, -z'
'x-1/2, -y-1/2, z-1/2'

loop_
_atom_site_label
_atom_site_type_symbol
_atom_site_fract_x
_atom_site_fract_y
_atom_site_fract_z
_atom_site_U_iso_or_equiv
_atom_site_adp_type
_atom_site_occupancy
_atom_site_site_symmetry_order
_atom_site_calc_flag
_atom_site_refinement_flags_posn
_atom_site_refinement_flags_adp
_atom_site_refinement_flags_occupancy
_atom_site_disorder_assembly
_atom_site_disorder_group
K1 K 0.60191(9) 0.63997(5) 0.59573(6) 0.0707(4) Uani 1 1 d D . . . .
Si1 Si 0.28093(12) 0.79105(6) 0.33884(7) 0.0707(5) Uani 1 1 d . . . . .
Si2 Si 0.65182(11) 0.75755(6) 0.27514(7) 0.0683(4) Uani 1 1 d . . . . .
Al1 Al 0.46892(10) 0.71669(5) 0.33657(6) 0.0529(4) Uani 1 1 d . . . . .
H H 0.489(3) 0.767(2) 0.378(2) 0.060 Uiso 1 1 d . U . . .
O1 O 0.4118(2) 0.67692(11) 0.25138(14) 0.0486(7) Uani 1 1 d . . . . .
O2 O 0.6697(5) 0.7442(3) 0.5595(4) 0.0841(19) Uani 0.541(5) 1 d D U P A 1
O2A O 0.5587(6) 0.7466(4) 0.5617(4) 0.087(2) Uani 0.459(5) 1 d D U P A 2
O3 O 0.4970(5) 0.7329(3) 0.5873(3) 0.0742(17) Uani 0.541(5) 1 d D U P A 1
O3A O 0.4359(6) 0.6929(3) 0.6305(4) 0.079(2) Uani 0.459(5) 1 d D U P A 2
O4 O 0.4441(5) 0.6352(2) 0.6384(4) 0.0777(18) Uani 0.541(5) 1 d D U P A 1
O4A O 0.4600(6) 0.5779(3) 0.6455(4) 0.0707(19) Uani 0.459(5) 1 d D U P A 2
O5 O 0.5590(5) 0.5447(3) 0.6453(4) 0.0861(19) Uani 0.541(5) 1 d D U P A 1
O5A O 0.6356(5) 0.5346(3) 0.6563(4) 0.0679(19) Uani 0.459(5) 1 d D U P A 2
O6 O 0.7316(6) 0.5548(3) 0.6201(4) 0.095(2) Uani 0.541(5) 1 d D U P A 1
O6A O 0.7573(6) 0.5878(4) 0.5895(4) 0.078(2) Uani 0.459(5) 1 d D U P A 2
O7 O 0.7830(6) 0.6534(3) 0.5627(5) 0.093(2) Uani 0.541(5) 1 d D U P A 1
O7A O 0.7337(7) 0.7002(4) 0.5598(4) 0.090(2) Uani 0.459(5) 1 d D U P A 2
N1 N 0.3345(3) 0.72971(15) 0.32509(18) 0.0549(9) Uani 1 1 d . . . . .
N2 N 0.5719(3) 0.70919(15) 0.29102(18) 0.0548(9) Uani 1 1 d . . . . .
C1 C 0.3289(3) 0.65391(17) 0.2578(2) 0.0472(10) Uani 1 1 d . . . . .
C2 C 0.2856(3) 0.68391(18) 0.2980(2) 0.0524(11) Uani 1 1 d . . . . .
C3 C 0.2003(4) 0.6633(2) 0.3062(3) 0.0623(13) Uani 1 1 d . . . . .
H3 H 0.168112 0.681112 0.334139 0.075 Uiso 1 1 calc R U . . .
C4 C 0.1606(3) 0.6170(2) 0.2745(3) 0.0631(13) Uani 1 1 d . . . . .
C5 C 0.2089(3) 0.58939(19) 0.2357(2) 0.0569(12) Uani 1 1 d . . . . .
H5 H 0.182573 0.557615 0.214777 0.068 Uiso 1 1 calc R U . . .
C6 C 0.2959(3) 0.60724(16) 0.2264(2) 0.0474(10) Uani 1 1 d . . . . .
C7 C 0.3528(3) 0.58209(18) 0.1820(2) 0.0532(11) Uani 1 1 d . . . . .
C8 C 0.4539(3) 0.59256(17) 0.2052(2) 0.0486(10) Uani 1 1 d . . . . .
C9 C 0.5258(3) 0.55918(19) 0.1943(2) 0.0527(11) Uani 1 1 d . . . . .
H9 H 0.513368 0.525518 0.172610 0.063 Uiso 1 1 calc R U . . .
C10 C 0.6167(3) 0.5745(2) 0.2149(2) 0.0604(12) Uani 1 1 d . . . . .
C11 C 0.6344(3) 0.6233(2) 0.2472(2) 0.0609(12) Uani 1 1 d . . . . .
H11 H 0.696152 0.632700 0.261843 0.073 Uiso 1 1 calc R U . . .
C12 C 0.5660(3) 0.65884(18) 0.2591(2) 0.0518(11) Uani 1 1 d . . . . .
C13 C 0.4769(3) 0.64078(17) 0.2371(2) 0.0472(10) Uani 1 1 d . . . . .
C14 C 0.0617(4) 0.6004(3) 0.2809(4) 0.089(2) Uani 1 1 d . . . . .
C15 C 0.0505(6) 0.5995(4) 0.3478(5) 0.117(3) Uani 1 1 d . . . . .
H15A H 0.094305 0.573194 0.369450 0.176 Uiso 1 1 calc R U . . .
H15B H -0.011804 0.587946 0.351501 0.176 Uiso 1 1 calc R U . . .
H15C H 0.062016 0.636688 0.364936 0.176 Uiso 1 1 calc R U . . .
C16 C -0.0033(5) 0.6442(4) 0.2480(6) 0.154(5) Uani 1 1 d . . . . .
H16A H 0.014492 0.681204 0.263848 0.231 Uiso 1 1 calc R U . . .
H16B H -0.066072 0.636261 0.254065 0.231 Uiso 1 1 calc R U . . .
H16C H 0.000298 0.643168 0.205005 0.231 Uiso 1 1 calc R U . . .
C17 C 0.0369(5) 0.5434(3) 0.2561(5) 0.110(3) Uani 1 1 d . . . . .
H17A H 0.035530 0.543615 0.212523 0.165 Uiso 1 1 calc R U . . .
H17B H -0.023399 0.532930 0.265103 0.165 Uiso 1 1 calc R U . . .
H17C H 0.082567 0.516474 0.274410 0.165 Uiso 1 1 calc R U . . .
C18 C 0.3266(4) 0.6144(3) 0.1219(2) 0.0751(15) Uani 1 1 d . . . . .
H18A H 0.261621 0.608702 0.106672 0.113 Uiso 1 1 calc R U . . .
H18B H 0.363333 0.600583 0.092470 0.113 Uiso 1 1 calc R U . . .
H18C H 0.338500 0.654051 0.128831 0.113 Uiso 1 1 calc R U . . .
C19 C 0.3325(4) 0.5206(2) 0.1714(3) 0.0778(17) Uani 1 1 d . . . . .
H19A H 0.345006 0.500601 0.209561 0.117 Uiso 1 1 calc R U . . .
H19B H 0.371397 0.505811 0.143708 0.117 Uiso 1 1 calc R U . . .
H19C H 0.268124 0.515808 0.153944 0.117 Uiso 1 1 calc R U . . .
C20 C 0.6980(4) 0.5386(3) 0.2026(3) 0.0760(16) Uani 1 1 d . . . . .
C21 C 0.6681(5) 0.4860(3) 0.1683(4) 0.098(2) Uani 1 1 d . . . . .
H21A H 0.630507 0.463628 0.191336 0.146 Uiso 1 1 calc R U . . .
H21B H 0.722061 0.464626 0.161932 0.146 Uiso 1 1 calc R U . . .
H21C H 0.632267 0.495674 0.129434 0.146 Uiso 1 1 calc R U . . .
C22 C 0.7590(5) 0.5730(4) 0.1668(4) 0.106(3) Uani 1 1 d . . . . .
H22A H 0.722464 0.586164 0.129530 0.159 Uiso 1 1 calc R U . . .
H22B H 0.809143 0.549681 0.157284 0.159 Uiso 1 1 calc R U . . .
H22C H 0.784264 0.604838 0.190847 0.159 Uiso 1 1 calc R U . . .
C23 C 0.7558(4) 0.5222(3) 0.2632(3) 0.0813(17) Uani 1 1 d . . . . .
H23A H 0.779699 0.555741 0.284713 0.122 Uiso 1 1 calc R U . . .
H23B H 0.806885 0.498570 0.255931 0.122 Uiso 1 1 calc R U . . .
H23C H 0.717482 0.501748 0.287480 0.122 Uiso 1 1 calc R U . . .
C24 C 0.1642(4) 0.7965(2) 0.2899(3) 0.0803(17) Uani 1 1 d . . . . .
H24 H 0.124777 0.767123 0.303971 0.096 Uiso 1 1 calc R U . . .
C25 C 0.1153(6) 0.8520(3) 0.2949(5) 0.128(3) Uani 1 1 d . . . . .
H25A H 0.108309 0.858590 0.336778 0.192 Uiso 1 1 calc R U . . .
H25B H 0.054820 0.850877 0.270024 0.192 Uiso 1 1 calc R U . . .
H25C H 0.151377 0.882103 0.281056 0.192 Uiso 1 1 calc R U . . .
C26 C 0.1675(5) 0.7848(3) 0.2233(3) 0.098(2) Uani 1 1 d . . . . .
H26A H 0.105827 0.787998 0.200321 0.147 Uiso 1 1 calc R U . . .
H26B H 0.190693 0.747104 0.218947 0.147 Uiso 1 1 calc R U . . .
H26C H 0.207973 0.811670 0.208164 0.147 Uiso 1 1 calc R U . . .
C27 C 0.3651(9) 0.8518(4) 0.3183(5) 0.068(2) Uani 0.624(18) 1 d D U P B 1
H27 H 0.425343 0.845301 0.344154 0.081 Uiso 0.624(18) 1 calc R U P B 1
C27A C 0.3426(15) 0.8508(7) 0.3350(8) 0.070(3) Uani 0.376(18) 1 d D U P B 2
H27A H 0.403201 0.842639 0.359804 0.084 Uiso 0.376(18) 1 calc R U P B 2
C28 C 0.3359(9) 0.9107(4) 0.3327(7) 0.083(3) Uani 0.624(18) 1 d D U P B 1
H28A H 0.275716 0.918828 0.309484 0.125 Uiso 0.624(18) 1 calc R U P B 1
H28B H 0.380650 0.937526 0.322278 0.125 Uiso 0.624(18) 1 calc R U P B 1
H28C H 0.332506 0.913517 0.375612 0.125 Uiso 0.624(18) 1 calc R U P B 1
C28A C 0.3105(15) 0.9042(7) 0.3624(11) 0.081(3) Uani 0.376(18) 1 d D U P B 2
H28D H 0.259375 0.920233 0.334980 0.122 Uiso 0.376(18) 1 calc R U P B 2
H28E H 0.361020 0.930851 0.369027 0.122 Uiso 0.376(18) 1 calc R U P B 2
H28F H 0.290555 0.895512 0.400785 0.122 Uiso 0.376(18) 1 calc R U P B 2
C29 C 0.3833(10) 0.8487(5) 0.2534(5) 0.079(3) Uani 0.624(18) 1 d D U P B 1
H29A H 0.409517 0.812352 0.246336 0.118 Uiso 0.624(18) 1 calc R U P B 1
H29B H 0.426310 0.878012 0.246439 0.118 Uiso 0.624(18) 1 calc R U P B 1
H29C H 0.325755 0.853644 0.225934 0.118 Uiso 0.624(18) 1 calc R U P B 1
C29A C 0.3651(17) 0.8621(9) 0.2722(10) 0.079(3) Uani 0.376(18) 1 d D U P B 2
H29D H 0.397539 0.830079 0.258887 0.119 Uiso 0.376(18) 1 calc R U P B 2
H29E H 0.403839 0.895168 0.273287 0.119 Uiso 0.376(18) 1 calc R U P B 2
H29F H 0.308324 0.868208 0.244329 0.119 Uiso 0.376(18) 1 calc R U P B 2
C30 C 0.2680(15) 0.8004(10) 0.4177(8) 0.110(4) Uani 0.68(3) 1 d D U P B 1
H30 H 0.229805 0.834564 0.418511 0.132 Uiso 0.68(3) 1 calc R U P B 1
C30A C 0.241(3) 0.793(2) 0.4209(18) 0.111(5) Uani 0.32(3) 1 d D U P B 2
H30A H 0.207895 0.827959 0.425426 0.133 Uiso 0.32(3) 1 calc R U P B 2
C31 C 0.2141(16) 0.7540(8) 0.4428(7) 0.107(4) Uani 0.68(3) 1 d D U P B 1
H31A H 0.244585 0.718332 0.439114 0.160 Uiso 0.68(3) 1 calc R U P B 1
H31B H 0.151969 0.752600 0.420261 0.160 Uiso 0.68(3) 1 calc R U P B 1
H31C H 0.211212 0.761389 0.485170 0.160 Uiso 0.68(3) 1 calc R U P B 1
C31A C 0.179(3) 0.7435(16) 0.4293(16) 0.106(5) Uani 0.32(3) 1 d D U P B 2
H31D H 0.208806 0.708801 0.420456 0.159 Uiso 0.32(3) 1 calc R U P B 2
H31E H 0.121043 0.747494 0.402085 0.159 Uiso 0.32(3) 1 calc R U P B 2
H31F H 0.167323 0.742809 0.470850 0.159 Uiso 0.32(3) 1 calc R U P B 2
C32 C 0.3579(16) 0.8132(9) 0.4586(7) 0.118(5) Uani 0.68(3) 1 d D U P B 1
H32A H 0.346526 0.817295 0.500016 0.178 Uiso 0.68(3) 1 calc R U P B 1
H32B H 0.383652 0.847818 0.445635 0.178 Uiso 0.68(3) 1 calc R U P B 1
H32C H 0.401172 0.782762 0.456482 0.178 Uiso 0.68(3) 1 calc R U P B 1
C32A C 0.326(3) 0.7899(18) 0.4691(15) 0.113(5) Uani 0.32(3) 1 d D U P B 2
H32D H 0.321115 0.817835 0.499968 0.170 Uiso 0.32(3) 1 calc R U P B 2
H32E H 0.380762 0.797320 0.450838 0.170 Uiso 0.32(3) 1 calc R U P B 2
H32F H 0.330821 0.752879 0.487325 0.170 Uiso 0.32(3) 1 calc R U P B 2
C33 C 0.6389(5) 0.7702(3) 0.1907(3) 0.0850(19) Uani 1 1 d . . . . .
H33 H 0.669826 0.806449 0.185611 0.102 Uiso 1 1 calc R U . . .
C34 C 0.5383(5) 0.7783(3) 0.1632(3) 0.100(2) Uani 1 1 d . . . . .
H34A H 0.504792 0.743573 0.166361 0.150 Uiso 1 1 calc R U . . .
H34B H 0.534242 0.788652 0.120916 0.150 Uiso 1 1 calc R U . . .
H34C H 0.511513 0.807778 0.184848 0.150 Uiso 1 1 calc R U . . .
C35 C 0.6830(6) 0.7283(3) 0.1544(3) 0.104(2) Uani 1 1 d . . . . .
H35A H 0.748165 0.725190 0.170480 0.155 Uiso 1 1 calc R U . . .
H35B H 0.675794 0.740434 0.112464 0.155 Uiso 1 1 calc R U . . .
H35C H 0.653543 0.692063 0.156605 0.155 Uiso 1 1 calc R U . . .
C36 C 0.7766(4) 0.7347(3) 0.2989(3) 0.0799(17) Uani 1 1 d . . . . .
H36 H 0.788402 0.704695 0.270490 0.096 Uiso 1 1 calc R U . . .
C37 C 0.7961(4) 0.7096(3) 0.3619(3) 0.092(2) Uani 1 1 d . . . . .
H37A H 0.785420 0.737598 0.391446 0.137 Uiso 1 1 calc R U . . .
H37B H 0.859875 0.697178 0.370111 0.137 Uiso 1 1 calc R U . . .
H37C H 0.755510 0.677782 0.364314 0.137 Uiso 1 1 calc R U . . .
C38 C 0.8439(5) 0.7815(4) 0.2918(4) 0.108(3) Uani 1 1 d . . . . .
H38A H 0.831782 0.795838 0.250715 0.162 Uiso 1 1 calc R U . . .
H38B H 0.906516 0.767196 0.300157 0.162 Uiso 1 1 calc R U . . .
H38C H 0.836420 0.811484 0.320007 0.162 Uiso 1 1 calc R U . . .
C39 C 0.6265(5) 0.8260(2) 0.3112(3) 0.0848(19) Uani 1 1 d . . . . .
H39 H 0.558850 0.826498 0.310485 0.102 Uiso 1 1 calc R U . . .
C40 C 0.6484(7) 0.8788(3) 0.2771(4) 0.123(3) Uani 1 1 d . . . . .
H40A H 0.713435 0.879169 0.273443 0.184 Uiso 1 1 calc R U . . .
H40B H 0.633870 0.911816 0.299268 0.184 Uiso 1 1 calc R U . . .
H40C H 0.611643 0.879020 0.237051 0.184 Uiso 1 1 calc R U . . .
C41 C 0.6683(6) 0.8311(3) 0.3768(4) 0.106(2) Uani 1 1 d . . . . .
H41A H 0.654801 0.797528 0.398388 0.159 Uiso 1 1 calc R U . . .
H41B H 0.642480 0.863520 0.394382 0.159 Uiso 1 1 calc R U . . .
H41C H 0.734714 0.835539 0.380115 0.159 Uiso 1 1 calc R U . . .
C42 C 0.4864(3) 0.64963(17) 0.3909(2) 0.0517(11) Uani 1 1 d . . . . .
C43 C 0.5694(4) 0.6216(2) 0.4031(3) 0.0668(14) Uani 1 1 d . . . . .
H43 H 0.615013 0.629657 0.379156 0.080 Uiso 1 1 calc R U . . .
C44 C 0.5890(4) 0.5827(2) 0.4484(3) 0.0782(17) Uani 1 1 d . . . . .
H44 H 0.646737 0.564618 0.454693 0.094 Uiso 1 1 calc R U . . .
C45 C 0.5260(5) 0.5704(2) 0.4837(3) 0.0736(17) Uani 1 1 d . . . . .
H45 H 0.539552 0.543997 0.515048 0.088 Uiso 1 1 calc R U . . .
C46 C 0.4425(5) 0.5962(2) 0.4743(2) 0.0698(15) Uani 1 1 d . . . . .
H46 H 0.397833 0.587554 0.498825 0.084 Uiso 1 1 calc R U . . .
C47 C 0.4235(4) 0.6354(2) 0.4280(2) 0.0609(12) Uani 1 1 d . . . . .
H47 H 0.365289 0.652932 0.421768 0.073 Uiso 1 1 calc R U . . .
C48 C 0.6025(7) 0.7827(4) 0.5386(5) 0.085(2) Uani 0.541(5) 1 d D U P A 1
H48A H 0.572164 0.771969 0.497990 0.102 Uiso 0.541(5) 1 calc R U P A 1
H48B H 0.630603 0.819770 0.535809 0.102 Uiso 0.541(5) 1 calc R U P A 1
C48A C 0.4958(9) 0.7739(6) 0.5918(7) 0.090(3) Uani 0.459(5) 1 d D U P A 2
H48C H 0.477304 0.809949 0.572440 0.108 Uiso 0.459(5) 1 calc R U P A 2
H48D H 0.521971 0.780614 0.634273 0.108 Uiso 0.459(5) 1 calc R U P A 2
C49 C 0.5330(7) 0.7854(3) 0.5805(6) 0.083(2) Uani 0.541(5) 1 d D U P A 1
H49A H 0.562183 0.799669 0.619959 0.100 Uiso 0.541(5) 1 calc R U P A 1
H49B H 0.483238 0.811218 0.564175 0.100 Uiso 0.541(5) 1 calc R U P A 1
C49A C 0.4147(10) 0.7339(5) 0.5867(7) 0.087(2) Uani 0.459(5) 1 d D U P A 2
H49C H 0.358780 0.754132 0.593176 0.104 Uiso 0.459(5) 1 calc R U P A 2
H49D H 0.403575 0.716890 0.546352 0.104 Uiso 0.459(5) 1 calc R U P A 2
C50 C 0.4239(7) 0.7329(3) 0.6193(6) 0.086(2) Uani 0.541(5) 1 d D U P A 1
H50A H 0.377515 0.760134 0.601231 0.103 Uiso 0.541(5) 1 calc R U P A 1
H50B H 0.445682 0.744571 0.661182 0.103 Uiso 0.541(5) 1 calc R U P A 1
C50A C 0.3618(8) 0.6564(5) 0.6280(7) 0.079(2) Uani 0.459(5) 1 d D U P A 2
H50C H 0.342726 0.643143 0.586453 0.094 Uiso 0.459(5) 1 calc R U P A 2
H50D H 0.309315 0.675406 0.641483 0.094 Uiso 0.459(5) 1 calc R U P A 2
C51 C 0.3810(6) 0.6770(4) 0.6194(7) 0.083(2) Uani 0.541(5) 1 d D U P A 1
H51A H 0.334012 0.677630 0.646129 0.099 Uiso 0.541(5) 1 calc R U P A 1
H51B H 0.349972 0.668272 0.578384 0.099 Uiso 0.541(5) 1 calc R U P A 1
C51A C 0.3936(8) 0.6078(5) 0.6694(5) 0.075(2) Uani 0.459(5) 1 d D U P A 2
H51C H 0.419302 0.621790 0.709770 0.090 Uiso 0.459(5) 1 calc R U P A 2
H51D H 0.341102 0.583371 0.673381 0.090 Uiso 0.459(5) 1 calc R U P A 2
C52 C 0.4111(6) 0.5828(4) 0.6466(7) 0.089(2) Uani 0.541(5) 1 d D U P A 1
H52A H 0.381471 0.568153 0.607323 0.107 Uiso 0.541(5) 1 calc R U P A 1
H52B H 0.363803 0.585346 0.672939 0.107 Uiso 0.541(5) 1 calc R U P A 1
C52A C 0.4820(10) 0.5299(5) 0.6791(7) 0.070(2) Uani 0.459(5) 1 d D U P A 2
H52C H 0.427906 0.505260 0.675520 0.085 Uiso 0.459(5) 1 calc R U P A 2
H52D H 0.499763 0.539793 0.721856 0.085 Uiso 0.459(5) 1 calc R U P A 2
C53 C 0.4825(8) 0.5430(4) 0.6732(8) 0.086(2) Uani 0.541(5) 1 d D U P A 1
H53A H 0.500578 0.551788 0.716311 0.103 Uiso 0.541(5) 1 calc R U P A 1
H53B H 0.456915 0.504978 0.670218 0.103 Uiso 0.541(5) 1 calc R U P A 1
C53A C 0.5606(7) 0.4996(4) 0.6568(6) 0.069(2) Uani 0.459(5) 1 d D U P A 2
H53C H 0.579169 0.467405 0.683203 0.082 Uiso 0.459(5) 1 calc R U P A 2
H53D H 0.539818 0.485406 0.615814 0.082 Uiso 0.459(5) 1 calc R U P A 2
C54 C 0.6199(7) 0.5012(4) 0.6593(6) 0.088(2) Uani 0.541(5) 1 d D U P A 1
H54A H 0.586666 0.465577 0.651775 0.106 Uiso 0.541(5) 1 calc R U P A 1
H54B H 0.645361 0.502885 0.702452 0.106 Uiso 0.541(5) 1 calc R U P A 1
C54A C 0.7108(7) 0.5073(5) 0.6391(7) 0.070(2) Uani 0.459(5) 1 d D U P A 2
H54C H 0.689645 0.485773 0.602240 0.085 Uiso 0.459(5) 1 calc R U P A 2
H54D H 0.734900 0.480514 0.670989 0.085 Uiso 0.459(5) 1 calc R U P A 2
C55 C 0.6960(7) 0.5027(4) 0.6236(7) 0.091(3) Uani 0.541(5) 1 d D U P A 1
H55A H 0.745032 0.477337 0.642105 0.109 Uiso 0.541(5) 1 calc R U P A 1
H55B H 0.673536 0.489050 0.582635 0.109 Uiso 0.541(5) 1 calc R U P A 1
C55A C 0.7893(9) 0.5454(5) 0.6275(6) 0.075(2) Uani 0.459(5) 1 d D U P A 2
H55C H 0.820168 0.560954 0.665955 0.090 Uiso 0.459(5) 1 calc R U P A 2
H55D H 0.834812 0.523465 0.609587 0.090 Uiso 0.459(5) 1 calc R U P A 2
C56 C 0.7981(7) 0.5587(3) 0.5868(7) 0.104(2) Uani 0.541(5) 1 d D U P A 1
H56A H 0.771900 0.549014 0.544987 0.125 Uiso 0.541(5) 1 calc R U P A 1
H56B H 0.844720 0.530246 0.600991 0.125 Uiso 0.541(5) 1 calc R U P A 1
C56A C 0.8243(10) 0.6272(7) 0.5804(8) 0.085(2) Uani 0.459(5) 1 d D U P A 2
H56C H 0.877373 0.606592 0.569755 0.102 Uiso 0.459(5) 1 calc R U P A 2
H56D H 0.845089 0.645760 0.619238 0.102 Uiso 0.459(5) 1 calc R U P A 2
C57 C 0.8449(6) 0.6127(4) 0.5858(9) 0.099(3) Uani 0.541(5) 1 d D U P A 1
H57A H 0.873257 0.622841 0.627003 0.118 Uiso 0.541(5) 1 calc R U P A 1
H57B H 0.893998 0.609782 0.560808 0.118 Uiso 0.541(5) 1 calc R U P A 1
C57A C 0.8002(10) 0.6723(7) 0.5337(6) 0.088(2) Uani 0.459(5) 1 d D U P A 2
H57C H 0.853154 0.696419 0.529963 0.105 Uiso 0.459(5) 1 calc R U P A 2
H57D H 0.775007 0.656760 0.493910 0.105 Uiso 0.459(5) 1 calc R U P A 2
C58 C 0.8130(6) 0.7057(4) 0.5494(7) 0.093(2) Uani 0.541(5) 1 d D U P A 1
H58A H 0.858027 0.702314 0.521494 0.112 Uiso 0.541(5) 1 calc R U P A 1
H58B H 0.843754 0.723665 0.586616 0.112 Uiso 0.541(5) 1 calc R U P A 1
C58A C 0.6884(12) 0.7425(6) 0.5244(7) 0.094(3) Uani 0.459(5) 1 d D U P A 2
H58C H 0.645823 0.725664 0.491062 0.112 Uiso 0.459(5) 1 calc R U P A 2
H58D H 0.733818 0.764636 0.506696 0.112 Uiso 0.459(5) 1 calc R U P A 2
C59 C 0.7344(8) 0.7411(4) 0.5214(5) 0.092(2) Uani 0.541(5) 1 d D U P A 1
H59A H 0.756474 0.778858 0.513779 0.110 Uiso 0.541(5) 1 calc R U P A 1
H59B H 0.706457 0.724864 0.482531 0.110 Uiso 0.541(5) 1 calc R U P A 1
C59A C 0.6348(10) 0.7811(6) 0.5598(8) 0.090(3) Uani 0.459(5) 1 d D U P A 2
H59C H 0.668325 0.789186 0.600283 0.108 Uiso 0.459(5) 1 calc R U P A 2
H59D H 0.617727 0.816267 0.538207 0.108 Uiso 0.459(5) 1 calc R U P A 2
C60 C 0.4666(10) 0.4198(7) 0.0558(5) 0.103(4) Uiso 0.564(13) 1 d D U P C 1
H60A H 0.412763 0.400022 0.066472 0.123 Uiso 0.564(13) 1 calc R U P C 1
H60B H 0.472258 0.456765 0.075207 0.123 Uiso 0.564(13) 1 calc R U P C 1
C60A C 0.4898(14) 0.4272(8) 0.0480(9) 0.112(5) Uiso 0.436(13) 1 d D U P C 2
H60C H 0.470131 0.454175 0.076556 0.134 Uiso 0.436(13) 1 calc R U P C 2
H60D H 0.539621 0.443779 0.029365 0.134 Uiso 0.436(13) 1 calc R U P C 2
C61 C 0.4645(11) 0.4234(5) -0.0124(5) 0.098(3) Uiso 0.564(13) 1 d D U P C 1
H61A H 0.419928 0.451623 -0.030490 0.117 Uiso 0.564(13) 1 calc R U P C 1
H61B H 0.525599 0.432773 -0.022156 0.117 Uiso 0.564(13) 1 calc R U P C 1
C61A C 0.5205(16) 0.3719(8) 0.0797(8) 0.109(5) Uiso 0.436(13) 1 d D U P C 2
H61C H 0.562204 0.377995 0.117918 0.131 Uiso 0.436(13) 1 calc R U P C 2
H61D H 0.467776 0.349089 0.087232 0.131 Uiso 0.436(13) 1 calc R U P C 2
C62 C 0.4352(9) 0.3650(5) -0.0347(8) 0.108(4) Uiso 0.564(13) 1 d D U P C 1
H62A H 0.415846 0.364537 -0.078671 0.130 Uiso 0.564(13) 1 calc R U P C 1
H62B H 0.384509 0.350957 -0.014942 0.130 Uiso 0.564(13) 1 calc R U P C 1
C62A C 0.5705(12) 0.3457(9) 0.0315(8) 0.110(5) Uiso 0.436(13) 1 d D U P C 2
H62C H 0.606893 0.373775 0.013515 0.132 Uiso 0.436(13) 1 calc R U P C 2
H62D H 0.611130 0.315061 0.048305 0.132 Uiso 0.436(13) 1 calc R U P C 2
C63 C 0.5227(10) 0.3304(7) -0.0165(6) 0.105(4) Uiso 0.564(13) 1 d D U P C 1
H63A H 0.517335 0.293454 -0.036056 0.126 Uiso 0.564(13) 1 calc R U P C 1
H63B H 0.576930 0.349755 -0.027065 0.126 Uiso 0.564(13) 1 calc R U P C 1
C63A C 0.4913(14) 0.3242(7) -0.0144(9) 0.111(5) Uiso 0.436(13) 1 d D U P C 2
H63C H 0.443048 0.306630 0.005063 0.133 Uiso 0.436(13) 1 calc R U P C 2
H63D H 0.512281 0.297649 -0.042911 0.133 Uiso 0.436(13) 1 calc R U P C 2
C64 C 0.5284(11) 0.3251(5) 0.0517(5) 0.101(4) Uiso 0.564(13) 1 d D U P C 1
H64A H 0.575534 0.297937 0.068832 0.121 Uiso 0.564(13) 1 calc R U P C 1
H64B H 0.468785 0.314754 0.063179 0.121 Uiso 0.564(13) 1 calc R U P C 1
C64A C 0.4593(16) 0.3793(8) -0.0448(8) 0.109(5) Uiso 0.436(13) 1 d D U P C 2
H64C H 0.417535 0.372483 -0.082843 0.131 Uiso 0.436(13) 1 calc R U P C 2
H64D H 0.512130 0.401253 -0.053530 0.131 Uiso 0.436(13) 1 calc R U P C 2
C65 C 0.5558(10) 0.3850(5) 0.0703(8) 0.108(4) Uiso 0.564(13) 1 d D U P C 1
H65A H 0.602942 0.398966 0.047366 0.130 Uiso 0.564(13) 1 calc R U P C 1
H65B H 0.580380 0.386887 0.113624 0.130 Uiso 0.564(13) 1 calc R U P C 1
C65A C 0.4092(13) 0.4099(9) 0.0003(8) 0.114(5) Uiso 0.436(13) 1 d D U P C 2
H65C H 0.375357 0.442632 -0.018208 0.137 Uiso 0.436(13) 1 calc R U P C 2
H65D H 0.366426 0.385036 0.017124 0.137 Uiso 0.436(13) 1 calc R U P C 2
C66 C 0.8781(11) 0.3831(5) 0.4623(7) 0.150(4) Uiso 0.713(10) 1 d D U P D 1
H66A H 0.861841 0.343462 0.455715 0.180 Uiso 0.713(10) 1 calc R U P D 1
H66B H 0.935711 0.384804 0.491135 0.180 Uiso 0.713(10) 1 calc R U P D 1
C66A C 0.964(2) 0.4937(13) 0.4680(16) 0.169(9) Uiso 0.287(10) 1 d D U P D -2
H66C H 1.004279 0.488871 0.437476 0.203 Uiso 0.287(10) 1 calc R U P D -2
H66D H 0.979164 0.529249 0.489115 0.203 Uiso 0.287(10) 1 calc R U P D -2
C67 C 0.8042(10) 0.4113(5) 0.4894(6) 0.154(4) Uiso 0.713(10) 1 d D U P D 1
H67A H 0.744422 0.396995 0.469516 0.185 Uiso 0.713(10) 1 calc R U P D 1
H67B H 0.810932 0.400875 0.532237 0.185 Uiso 0.713(10) 1 calc R U P D 1
C67A C 0.976(2) 0.4455(14) 0.5125(15) 0.171(9) Uiso 0.287(10) 1 d D U P D -2
H67C H 1.032243 0.424412 0.507959 0.205 Uiso 0.287(10) 1 calc R U P D -2
H67D H 0.983352 0.459993 0.554054 0.205 Uiso 0.287(10) 1 calc R U P D -2
C68 C 0.8030(11) 0.4727(5) 0.4850(6) 0.168(4) Uiso 0.713(10) 1 d D U P D 1
H68A H 0.851690 0.487725 0.515877 0.202 Uiso 0.713(10) 1 calc R U P D 1
H68B H 0.743730 0.486288 0.494382 0.202 Uiso 0.713(10) 1 calc R U P D 1
C68A C 0.893(2) 0.4077(14) 0.5004(14) 0.175(9) Uiso 0.287(10) 1 d D U P D -2
H68C H 0.902855 0.373954 0.525623 0.210 Uiso 0.287(10) 1 calc R U P D -2
H68D H 0.838331 0.427268 0.510301 0.210 Uiso 0.287(10) 1 calc R U P D -2
C69 C 0.8163(11) 0.4953(5) 0.4251(7) 0.171(4) Uiso 0.713(10) 1 d D U P D 1
H69A H 0.822887 0.536223 0.427736 0.205 Uiso 0.713(10) 1 calc R U P D 1
H69B H 0.761758 0.486842 0.395154 0.205 Uiso 0.713(10) 1 calc R U P D 1
C69A C 0.878(3) 0.3916(11) 0.4343(17) 0.167(9) Uiso 0.287(10) 1 d D U P D -2
H69C H 0.829569 0.362844 0.426633 0.200 Uiso 0.287(10) 1 calc R U P D -2
H69D H 0.934787 0.376281 0.423253 0.200 Uiso 0.287(10) 1 calc R U P D -2
C70 C 0.9014(10) 0.4702(5) 0.4044(7) 0.166(4) Uiso 0.713(10) 1 d D U P D 1
H70A H 0.906514 0.483862 0.363729 0.199 Uiso 0.713(10) 1 calc R U P D 1
H70B H 0.956808 0.481916 0.431957 0.199 Uiso 0.713(10) 1 calc R U P D 1
C70A C 0.849(3) 0.4432(14) 0.3966(12) 0.164(9) Uiso 0.287(10) 1 d D U P D -2
H70C H 0.783514 0.440333 0.378644 0.197 Uiso 0.287(10) 1 calc R U P D -2
H70D H 0.885613 0.446558 0.363841 0.197 Uiso 0.287(10) 1 calc R U P D -2
C71 C 0.8946(11) 0.4079(5) 0.4038(6) 0.155(4) Uiso 0.713(10) 1 d D U P D 1
H71A H 0.844139 0.396637 0.372004 0.187 Uiso 0.713(10) 1 calc R U P D 1
H71B H 0.951980 0.392321 0.393411 0.187 Uiso 0.713(10) 1 calc R U P D 1
C71A C 0.864(2) 0.4944(11) 0.4377(15) 0.166(9) Uiso 0.287(10) 1 d D U P D -2
H71C H 0.850387 0.528772 0.413926 0.199 Uiso 0.287(10) 1 calc R U P D -2
H71D H 0.822454 0.492876 0.468275 0.199 Uiso 0.287(10) 1 calc R U P D -2
C72 C 0.450(3) 0.992(2) 0.5548(17) 0.171(8) Uiso 0.25 1 d D U P E -1
H72A H 0.460209 1.019454 0.587341 0.205 Uiso 0.25 1 calc R U P E -1
H72B H 0.409267 0.962288 0.566680 0.205 Uiso 0.25 1 calc R U P E -1
C72A C 0.6715(19) 0.9469(9) 0.4740(14) 0.124(11) Uiso 0.25 1 d D . P F -2
H72C H 0.678257 0.912467 0.498300 0.149 Uiso 0.25 1 calc R U P F -2
H72D H 0.713557 0.944539 0.444075 0.149 Uiso 0.25 1 calc R U P F -2
C73 C 0.404(3) 1.019(2) 0.4969(18) 0.169(8) Uiso 0.25 1 d D U P E -1
H73A H 0.367137 0.991567 0.471195 0.203 Uiso 0.25 1 calc R U P E -1
H73B H 0.362365 1.049030 0.506476 0.203 Uiso 0.25 1 calc R U P E -1
C73A C 0.697(2) 0.9968(11) 0.5145(12) 0.19(2) Uiso 0.25 1 d D . P F -2
H73C H 0.761116 0.993759 0.533827 0.226 Uiso 0.25 1 calc R U P F -2
H73D H 0.657753 0.997425 0.546449 0.226 Uiso 0.25 1 calc R U P F -2
C74 C 0.476(3) 1.0440(15) 0.4633(19) 0.170(8) Uiso 0.25 1 d D U P E -1
H74A H 0.446680 1.067389 0.429820 0.204 Uiso 0.25 1 calc R U P E -1
H74B H 0.518634 1.067652 0.490780 0.204 Uiso 0.25 1 calc R U P E -1
C74A C 0.6832(16) 1.0505(9) 0.4786(13) 0.113(10) Uiso 0.25 1 d D . P F -2
H74C H 0.725239 1.051178 0.448544 0.135 Uiso 0.25 1 calc R U P F -2
H74D H 0.697989 1.082636 0.505788 0.135 Uiso 0.25 1 calc R U P F -2
C75 C 0.530(3) 0.997(2) 0.4389(18) 0.172(8) Uiso 0.25 1 d D U P E -1
H75A H 0.592510 1.010348 0.435819 0.206 Uiso 0.25 1 calc R U P E -1
H75B H 0.499583 0.986782 0.398230 0.206 Uiso 0.25 1 calc R U P E -1
C75A C 0.5846(16) 1.0552(8) 0.4470(12) 0.105(9) Uiso 0.25 1 d D . P F -2
H75C H 0.542801 1.056650 0.477112 0.126 Uiso 0.25 1 calc R U P F -2
H75D H 0.576943 1.089844 0.423156 0.126 Uiso 0.25 1 calc R U P F -2
C76 C 0.535(3) 0.9469(16) 0.4804(19) 0.174(8) Uiso 0.25 1 d D U P E -1
H76A H 0.480228 0.923412 0.469246 0.208 Uiso 0.25 1 calc R U P E -1
H76B H 0.589638 0.924368 0.476036 0.208 Uiso 0.25 1 calc R U P E -1
C76A C 0.5606(19) 1.0053(11) 0.4058(11) 0.143(14) Uiso 0.25 1 d D . P F -2
H76C H 0.496409 1.008352 0.385770 0.171 Uiso 0.25 1 calc R U P F -2
H76D H 0.600459 1.004911 0.374412 0.171 Uiso 0.25 1 calc R U P F -2
C77 C 0.541(3) 0.966(2) 0.5454(16) 0.171(8) Uiso 0.25 1 d D U P E -1
H77A H 0.555384 0.934034 0.572736 0.205 Uiso 0.25 1 calc R U P E -1
H77B H 0.590273 0.993867 0.554757 0.205 Uiso 0.25 1 calc R U P E -1
C77A C 0.5733(18) 0.9516(9) 0.4418(14) 0.133(13) Uiso 0.25 1 d D . P F -2
H77C H 0.558832 0.919499 0.414637 0.159 Uiso 0.25 1 calc R U P F -2
H77D H 0.530839 0.951083 0.471581 0.159 Uiso 0.25 1 calc R U P F -2

loop_
_atom_site_aniso_label
_atom_site_aniso_U_11
_atom_site_aniso_U_22
_atom_site_aniso_U_33
_atom_site_aniso_U_23
_atom_site_aniso_U_13
_atom_site_aniso_U_12
K1 0.0807(8) 0.0506(6) 0.0740(7) -0.0064(5) -0.0094(6) -0.0017(5)
Si1 0.0937(11) 0.0503(7) 0.0582(8) -0.0044(6) -0.0187(7) 0.0267(7)
Si2 0.0655(9) 0.0631(8) 0.0687(9) 0.0103(7) -0.0131(7) -0.0269(7)
Al1 0.0604(8) 0.0359(6) 0.0559(8) 0.0039(5) -0.0118(6) -0.0026(5)
O1 0.0421(16) 0.0382(14) 0.0628(18) -0.0023(13) -0.0007(13) -0.0053(12)
O2 0.081(4) 0.082(4) 0.090(4) 0.010(3) 0.014(3) -0.009(3)
O2A 0.095(5) 0.075(4) 0.086(4) 0.001(4) 0.000(4) -0.015(4)
O3 0.076(4) 0.059(3) 0.087(4) -0.002(3) 0.011(3) -0.004(3)
O3A 0.085(4) 0.066(4) 0.082(4) -0.005(3) -0.003(4) 0.015(3)
O4 0.075(4) 0.065(3) 0.093(4) 0.007(3) 0.013(3) -0.006(3)
O4A 0.069(4) 0.067(4) 0.074(4) -0.004(3) 0.003(3) -0.004(3)
O5 0.088(4) 0.054(3) 0.118(4) 0.012(3) 0.024(3) -0.004(3)
O5A 0.084(4) 0.049(3) 0.065(4) -0.010(3) -0.006(3) -0.001(3)
O6 0.084(4) 0.077(4) 0.121(5) 0.023(4) 0.011(4) 0.009(3)
O6A 0.077(4) 0.075(4) 0.077(4) -0.011(3) -0.001(3) 0.005(3)
O7 0.075(4) 0.075(4) 0.129(5) 0.013(4) 0.020(4) 0.005(3)
O7A 0.091(5) 0.087(4) 0.090(4) 0.008(4) 0.008(4) -0.013(4)
N1 0.062(2) 0.0413(18) 0.056(2) -0.0018(16) -0.0066(18) 0.0066(17)
N2 0.054(2) 0.0453(19) 0.060(2) 0.0045(17) -0.0072(18) -0.0100(17)
C1 0.041(2) 0.039(2) 0.059(3) 0.0039(18) -0.0003(19) 0.0016(17)
C2 0.053(3) 0.041(2) 0.060(3) 0.005(2) 0.001(2) 0.0093(19)
C3 0.055(3) 0.056(3) 0.076(3) 0.006(2) 0.012(2) 0.013(2)
C4 0.047(3) 0.058(3) 0.082(4) 0.012(3) 0.005(2) 0.001(2)
C5 0.048(3) 0.045(2) 0.073(3) 0.005(2) -0.004(2) -0.001(2)
C6 0.043(2) 0.0369(19) 0.059(3) 0.0041(18) -0.0021(19) 0.0005(17)
C7 0.050(3) 0.045(2) 0.060(3) -0.003(2) -0.004(2) -0.0045(19)
C8 0.046(2) 0.043(2) 0.054(2) 0.0010(18) -0.0020(19) -0.0023(18)
C9 0.049(3) 0.049(2) 0.058(3) 0.001(2) 0.000(2) 0.002(2)
C10 0.056(3) 0.060(3) 0.064(3) 0.009(2) 0.003(2) 0.007(2)
C11 0.042(2) 0.061(3) 0.077(3) 0.009(2) 0.000(2) 0.001(2)
C12 0.048(3) 0.048(2) 0.055(3) 0.009(2) -0.002(2) -0.011(2)
C13 0.043(2) 0.043(2) 0.053(2) 0.0038(18) -0.0027(19) -0.0038(18)
C14 0.050(3) 0.090(4) 0.127(6) 0.015(4) 0.012(3) -0.004(3)
C15 0.085(5) 0.120(6) 0.161(8) 0.000(6) 0.066(5) -0.016(4)
C16 0.040(4) 0.146(8) 0.270(14) 0.070(9) 0.005(5) 0.007(4)
C17 0.059(4) 0.113(6) 0.163(8) -0.005(5) 0.028(4) -0.034(4)
C18 0.066(3) 0.095(4) 0.057(3) -0.001(3) -0.013(3) -0.001(3)
C19 0.064(3) 0.055(3) 0.111(5) -0.029(3) 0.005(3) -0.007(2)
C20 0.056(3) 0.086(4) 0.085(4) 0.007(3) 0.006(3) 0.020(3)
C21 0.081(4) 0.098(5) 0.107(5) -0.023(4) -0.005(4) 0.039(4)
C22 0.071(4) 0.139(7) 0.113(6) 0.025(5) 0.030(4) 0.037(4)
C23 0.057(3) 0.079(4) 0.104(5) 0.011(3) -0.002(3) 0.017(3)
C24 0.078(4) 0.062(3) 0.094(4) 0.010(3) -0.009(3) 0.020(3)
C25 0.105(6) 0.086(5) 0.180(9) 0.008(5) -0.015(6) 0.047(5)
C26 0.084(4) 0.120(6) 0.075(4) 0.021(4) -0.036(3) 0.000(4)
C27 0.075(4) 0.054(3) 0.071(4) 0.002(3) 0.000(3) 0.004(3)
C27A 0.076(4) 0.057(3) 0.074(4) 0.001(3) 0.003(3) 0.005(3)
C28 0.098(5) 0.058(4) 0.091(6) 0.006(4) 0.007(5) 0.007(4)
C28A 0.095(6) 0.059(5) 0.088(6) -0.004(5) 0.005(6) 0.005(5)
C29 0.084(6) 0.069(5) 0.079(6) 0.010(5) -0.002(5) -0.002(5)
C29A 0.087(6) 0.063(5) 0.084(6) 0.002(5) 0.002(5) 0.002(5)
C30 0.157(11) 0.106(7) 0.064(4) -0.012(4) 0.006(5) 0.041(8)
C30A 0.158(12) 0.107(8) 0.063(5) -0.010(5) 0.006(5) 0.040(8)
C31 0.151(12) 0.105(8) 0.062(5) -0.006(5) 0.012(5) 0.040(8)
C31A 0.156(13) 0.105(9) 0.058(7) -0.011(6) 0.017(7) 0.039(10)
C32 0.166(12) 0.116(8) 0.065(5) -0.005(5) -0.008(5) 0.032(9)
C32A 0.160(12) 0.110(9) 0.066(6) -0.006(6) 0.003(6) 0.034(9)
C33 0.094(5) 0.081(4) 0.074(4) 0.015(3) -0.004(3) -0.037(4)
C34 0.098(5) 0.108(5) 0.081(4) 0.035(4) -0.025(4) -0.026(4)
C35 0.122(6) 0.108(5) 0.079(4) 0.019(4) 0.009(4) -0.035(5)
C36 0.060(3) 0.097(4) 0.077(4) 0.004(3) -0.006(3) -0.026(3)
C37 0.057(3) 0.120(5) 0.090(4) 0.011(4) -0.012(3) -0.016(3)
C38 0.075(4) 0.143(7) 0.100(5) 0.009(5) -0.006(4) -0.055(5)
C39 0.090(4) 0.055(3) 0.100(5) 0.007(3) -0.016(3) -0.029(3)
C40 0.155(8) 0.065(4) 0.139(7) 0.017(4) -0.008(6) -0.045(5)
C41 0.106(6) 0.094(5) 0.105(5) -0.018(4) -0.020(4) -0.026(4)
C42 0.057(3) 0.038(2) 0.054(3) -0.0016(18) -0.010(2) 0.0004(19)
C43 0.061(3) 0.059(3) 0.073(3) 0.014(2) -0.010(3) -0.002(2)
C44 0.071(4) 0.067(3) 0.089(4) 0.021(3) -0.014(3) 0.005(3)
C45 0.101(5) 0.050(3) 0.058(3) 0.009(2) -0.024(3) -0.008(3)
C46 0.097(4) 0.062(3) 0.050(3) -0.001(2) 0.012(3) -0.011(3)
C47 0.070(3) 0.049(2) 0.061(3) -0.004(2) 0.003(2) 0.004(2)
C48 0.088(4) 0.071(4) 0.093(5) 0.009(4) 0.007(4) -0.008(4)
C48A 0.094(5) 0.082(5) 0.088(5) 0.009(4) -0.003(4) 0.001(4)
C49 0.084(4) 0.066(4) 0.098(4) 0.009(4) 0.006(4) -0.003(4)
C49A 0.090(5) 0.081(5) 0.083(5) 0.008(4) -0.004(4) 0.012(4)
C50 0.083(4) 0.080(4) 0.094(4) -0.003(4) 0.009(4) -0.004(4)
C50A 0.080(5) 0.074(4) 0.080(4) -0.006(4) 0.005(4) 0.008(4)
C51 0.079(4) 0.074(4) 0.096(4) 0.001(4) 0.014(4) -0.002(4)
C51A 0.078(4) 0.071(4) 0.075(4) -0.012(4) 0.008(4) -0.003(4)
C52 0.090(4) 0.068(4) 0.109(5) 0.009(4) 0.017(4) -0.010(4)
C52A 0.080(4) 0.056(4) 0.072(4) -0.010(4) 0.002(4) -0.008(4)
C53 0.092(4) 0.057(4) 0.113(5) 0.012(4) 0.024(4) -0.014(4)
C53A 0.085(4) 0.051(4) 0.067(4) -0.007(3) -0.001(4) -0.008(4)
C54 0.087(5) 0.061(4) 0.116(5) 0.018(4) 0.011(4) 0.001(4)
C54A 0.083(5) 0.052(4) 0.070(4) -0.018(4) -0.006(4) 0.008(4)
C55 0.084(5) 0.067(4) 0.119(5) 0.013(4) 0.008(4) 0.007(4)
C55A 0.084(5) 0.062(4) 0.071(4) -0.018(4) -0.006(4) 0.013(4)
C56 0.092(5) 0.086(4) 0.134(5) 0.017(4) 0.015(4) 0.013(4)
C56A 0.081(5) 0.090(5) 0.081(5) 0.006(4) 0.001(4) -0.009(4)
C57 0.076(4) 0.087(4) 0.134(5) 0.019(4) 0.018(4) 0.013(4)
C57A 0.085(5) 0.093(5) 0.084(5) 0.008(4) 0.008(4) -0.009(4)
C58 0.077(4) 0.085(4) 0.118(5) 0.013(4) 0.019(4) -0.007(4)
C58A 0.093(5) 0.085(5) 0.099(5) 0.009(4) 0.003(5) -0.015(4)
C59 0.083(4) 0.086(4) 0.108(5) 0.014(4) 0.023(4) -0.008(4)
C59A 0.095(5) 0.075(5) 0.094(5) 0.008(4) -0.001(4) -0.018(4)

loop_
_atom_type_symbol
_atom_type_description
_atom_type_scat_dispersion_real
_atom_type_scat_dispersion_imag
_atom_type_scat_source
C C 0.0181 0.0091 'International Tables Vol C Tables 4.2.6.8 and 6.1.1.4'
H H 0.0000 0.0000 'International Tables Vol C Tables 4.2.6.8 and 6.1.1.4'
Al Al 0.2130 0.2455 'International Tables Vol C Tables 4.2.6.8 and 6.1.1.4'
K K 0.3868 1.0657 'International Tables Vol C Tables 4.2.6.8 and 6.1.1.4'
N N 0.0311 0.0180 'International Tables Vol C Tables 4.2.6.8 and 6.1.1.4'
O O 0.0492 0.0322 'International Tables Vol C Tables 4.2.6.8 and 6.1.1.4'
Si Si 0.2541 0.3302 'International Tables Vol C Tables 4.2.6.8 and 6.1.1.4'

loop_
_geom_angle_atom_site_label_1
_geom_angle_atom_site_label_2
_geom_angle_atom_site_label_3
_geom_angle
_geom_angle_site_symmetry_1
_geom_angle_site_symmetry_3
_geom_angle_publ_flag
O2 K1 O7 56.78(18) . . ?
O2A K1 O3A 60.3(3) . . ?
O2A K1 O4A 115.9(3) . . ?
O2A K1 O5A 167.4(3) . . ?
O3 K1 O2 58.76(18) . . ?
O3 K1 O6 169.6(3) . . ?
O3 K1 O7 115.51(18) . . ?
O4 K1 O2 120.43(18) . . ?
O4 K1 O3 62.34(17) . . ?
O4 K1 O5 62.12(18) . . ?
O4 K1 O6 120.65(19) . . ?
O4 K1 O7 172.7(3) . . ?
O4A K1 O3A 56.6(2) . . ?
O5 K1 O2 170.7(3) . . ?
O5 K1 O3 124.46(19) . . ?
O5 K1 O6 59.37(19) . . ?
O5 K1 O7 119.45(19) . . ?
O5A K1 O3A 109.8(2) . . ?
O5A K1 O4A 56.9(2) . . ?
O6 K1 O2 115.84(19) . . ?
O6 K1 O7 60.12(18) . . ?
O6A K1 O2A 126.9(3) . . ?
O6A K1 O3A 167.8(3) . . ?
O6A K1 O4A 117.3(3) . . ?
O6A K1 O5A 61.4(3) . . ?
O6A K1 O7A 63.6(3) . . ?
O7A K1 O2A 63.4(3) . . ?
O7A K1 O3A 121.5(3) . . ?
O7A K1 O4A 175.1(3) . . ?
O7A K1 O5A 122.9(3) . . ?
N1 Si1 C24 110.8(2) . . ?
N1 Si1 C27 105.1(4) . . ?
N1 Si1 C30 113.6(7) . . ?
N1 Si1 C30A 112.7(14) . . ?
C24 Si1 C27 110.6(4) . . ?
C24 Si1 C30A 99.4(11) . . ?
C27A Si1 N1 116.5(7) . . ?
C27A Si1 C24 110.8(7) . . ?
C27A Si1 C30A 105.3(15) . . ?
C30 Si1 C24 109.3(7) . . ?
C30 Si1 C27 107.2(8) . . ?
N2 Si2 C33 110.3(2) . . ?
N2 Si2 C36 114.0(2) . . ?
N2 Si2 C39 107.8(3) . . ?
C33 Si2 C36 105.4(3) . . ?
C39 Si2 C33 107.1(3) . . ?
C39 Si2 C36 111.9(3) . . ?
O1 Al1 H 153.1(19) . . ?
N1 Al1 H 92.7(19) . . ?
N1 Al1 O1 73.38(14) . . ?
N1 Al1 C42 103.62(19) . . ?
N2 Al1 H 107.6(19) . . ?
N2 Al1 O1 74.21(14) . . ?
N2 Al1 N1 141.59(17) . . ?
N2 Al1 C42 101.92(19) . . ?
C42 Al1 H 105.4(19) . . ?
C42 Al1 O1 100.27(15) . . ?
C1 O1 Al1 108.2(3) . . ?
C13 O1 Al1 107.0(2) . . ?
C13 O1 C1 116.1(3) . . ?
C48 O2 K1 114.7(5) . . ?
C59 O2 K1 115.9(6) . . ?
C59 O2 C48 110.6(7) . . ?
C48A O2A K1 116.8(9) . . ?
C48A O2A C59A 109.5(11) . . ?
C59A O2A K1 114.3(9) . . ?
C49 O3 K1 122.1(5) . . ?
C49 O3 C50 113.6(7) . . ?
C50 O3 K1 116.6(5) . . ?
C49A O3A K1 102.7(9) . . ?
C49A O3A C50A 109.0(9) . . ?
C50A O3A K1 113.3(8) . . ?
C51 O4 K1 116.2(5) . . ?
C52 O4 K1 116.0(6) . . ?
C52 O4 C51 117.9(7) . . ?
C51A O4A K1 118.3(7) . . ?
C52A O4A K1 120.6(8) . . ?
C52A O4A C51A 109.7(9) . . ?
C53 O5 K1 118.8(5) . . ?
C53 O5 C54 115.2(7) . . ?
C54 O5 K1 123.7(5) . . ?
C53A O5A K1 117.1(7) . . ?
C53A O5A C54A 112.8(9) . . ?
C54A O5A K1 111.6(8) . . ?
C55 O6 K1 115.1(6) . . ?
C56 O6 K1 112.4(6) . . ?
C56 O6 C55 115.0(8) . . ?
C55A O6A K1 122.7(8) . . ?
C55A O6A C56A 114.2(10) . . ?
C56A O6A K1 109.1(9) . . ?
C57 O7 K1 113.9(6) . . ?
C58 O7 K1 119.8(5) . . ?
C58 O7 C57 120.6(7) . . ?
C57A O7A K1 117.9(9) . . ?
C57A O7A C58A 114.5(12) . . ?
C58A O7A K1 105.2(10) . . ?
Si1 N1 Al1 126.1(2) . . ?
C2 N1 Si1 122.0(3) . . ?
C2 N1 Al1 111.7(3) . . ?
Si2 N2 Al1 130.7(2) . . ?
C12 N2 Si2 117.6(3) . . ?
C12 N2 Al1 110.7(3) . . ?
O1 C1 C2 111.7(4) . . ?
O1 C1 C6 121.7(4) . . ?
C6 C1 C2 126.6(4) . . ?
C1 C2 N1 115.6(4) . . ?
C1 C2 C3 114.8(4) . . ?
C3 C2 N1 129.6(5) . . ?
C2 C3 H3 119.0 . . ?
C2 C3 C4 122.0(5) . . ?
C4 C3 H3 119.0 . . ?
C3 C4 C14 118.9(5) . . ?
C5 C4 C3 119.2(5) . . ?
C5 C4 C14 121.8(5) . . ?
C4 C5 H5 119.2 . . ?
C4 C5 C6 121.6(4) . . ?
C6 C5 H5 119.2 . . ?
C1 C6 C5 115.7(4) . . ?
C1 C6 C7 118.2(4) . . ?
C5 C6 C7 126.0(4) . . ?
C6 C7 C18 106.6(4) . . ?
C8 C7 C6 108.7(4) . . ?
C8 C7 C18 108.2(4) . . ?
C19 C7 C6 111.9(4) . . ?
C19 C7 C8 111.9(4) . . ?
C19 C7 C18 109.3(5) . . ?
C9 C8 C7 125.6(4) . . ?
C13 C8 C7 117.8(4) . . ?
C13 C8 C9 116.5(4) . . ?
C8 C9 H9 119.6 . . ?
C8 C9 C10 120.8(4) . . ?
C10 C9 H9 119.6 . . ?
C9 C10 C20 121.9(5) . . ?
C11 C10 C9 119.4(5) . . ?
C11 C10 C20 118.8(5) . . ?
C10 C11 H11 118.6 . . ?
C10 C11 C12 122.8(5) . . ?
C12 C11 H11 118.6 . . ?
C11 C12 N2 130.0(4) . . ?
C11 C12 C13 114.5(4) . . ?
C13 C12 N2 115.4(4) . . ?
O1 C13 C8 122.0(4) . . ?
O1 C13 C12 112.1(4) . . ?
C8 C13 C12 125.9(4) . . ?
C4 C14 C15 110.1(6) . . ?
C16 C14 C4 108.0(6) . . ?
C16 C14 C15 109.1(8) . . ?
C17 C14 C4 112.3(6) . . ?
C17 C14 C15 107.0(6) . . ?
C17 C14 C16 110.3(7) . . ?
C14 C15 H15A 109.5 . . ?
C14 C15 H15B 109.5 . . ?
C14 C15 H15C 109.5 . . ?
H15A C15 H15B 109.5 . . ?
H15A C15 H15C 109.5 . . ?
H15B C15 H15C 109.5 . . ?
C14 C16 H16A 109.5 . . ?
C14 C16 H16B 109.5 . . ?
C14 C16 H16C 109.5 . . ?
H16A C16 H16B 109.5 . . ?
H16A C16 H16C 109.5 . . ?
H16B C16 H16C 109.5 . . ?
C14 C17 H17A 109.5 . . ?
C14 C17 H17B 109.5 . . ?
C14 C17 H17C 109.5 . . ?
H17A C17 H17B 109.5 . . ?
H17A C17 H17C 109.5 . . ?
H17B C17 H17C 109.5 . . ?
C7 C18 H18A 109.5 . . ?
C7 C18 H18B 109.5 . . ?
C7 C18 H18C 109.5 . . ?
H18A C18 H18B 109.5 . . ?
H18A C18 H18C 109.5 . . ?
H18B C18 H18C 109.5 . . ?
C7 C19 H19A 109.5 . . ?
C7 C19 H19B 109.5 . . ?
C7 C19 H19C 109.5 . . ?
H19A C19 H19B 109.5 . . ?
H19A C19 H19C 109.5 . . ?
H19B C19 H19C 109.5 . . ?
C10 C20 C22 109.3(5) . . ?
C10 C20 C23 108.8(5) . . ?
C21 C20 C10 112.7(5) . . ?
C21 C20 C22 109.2(6) . . ?
C21 C20 C23 108.4(5) . . ?
C22 C20 C23 108.2(5) . . ?
C20 C21 H21A 109.5 . . ?
C20 C21 H21B 109.5 . . ?
C20 C21 H21C 109.5 . . ?
H21A C21 H21B 109.5 . . ?
H21A C21 H21C 109.5 . . ?
H21B C21 H21C 109.5 . . ?
C20 C22 H22A 109.5 . . ?
C20 C22 H22B 109.5 . . ?
C20 C22 H22C 109.5 . . ?
H22A C22 H22B 109.5 . . ?
H22A C22 H22C 109.5 . . ?
H22B C22 H22C 109.5 . . ?
C20 C23 H23A 109.5 . . ?
C20 C23 H23B 109.5 . . ?
C20 C23 H23C 109.5 . . ?
H23A C23 H23B 109.5 . . ?
H23A C23 H23C 109.5 . . ?
H23B C23 H23C 109.5 . . ?
Si1 C24 H24 106.8 . . ?
C25 C24 Si1 114.5(5) . . ?
C25 C24 H24 106.8 . . ?
C25 C24 C26 108.6(6) . . ?
C26 C24 Si1 112.9(5) . . ?
C26 C24 H24 106.8 . . ?
C24 C25 H25A 109.5 . . ?
C24 C25 H25B 109.5 . . ?
C24 C25 H25C 109.5 . . ?
H25A C25 H25B 109.5 . . ?
H25A C25 H25C 109.5 . . ?
H25B C25 H25C 109.5 . . ?
K1 C26 H26A 52.6 4_575 . ?
K1 C26 H26B 117.7 4_575 . ?
K1 C26 H26C 57.6 4_575 . ?
C24 C26 K1 132.7(5) . 4_575 ?
C24 C26 H26A 109.5 . . ?
C24 C26 H26B 109.5 . . ?
C24 C26 H26C 109.5 . . ?
H26A C26 H26B 109.5 . . ?
H26A C26 H26C 109.5 . . ?
H26B C26 H26C 109.5 . . ?
Si1 C27 H27 106.1 . . ?
C28 C27 Si1 114.6(7) . . ?
C28 C27 H27 106.1 . . ?
C29 C27 Si1 113.0(7) . . ?
C29 C27 H27 106.1 . . ?
C29 C27 C28 110.3(9) . . ?
Si1 C27A H27A 104.3 . . ?
C28A C27A Si1 118.8(13) . . ?
C28A C27A H27A 104.3 . . ?
C29A C27A Si1 113.0(13) . . ?
C29A C27A H27A 104.3 . . ?
C29A C27A C28A 110.5(15) . . ?
C27 C28 H28A 109.5 . . ?
C27 C28 H28B 109.5 . . ?
C27 C28 H28C 109.5 . . ?
H28A C28 H28B 109.5 . . ?
H28A C28 H28C 109.5 . . ?
H28B C28 H28C 109.5 . . ?
C27A C28A H28D 109.5 . . ?
C27A C28A H28E 109.5 . . ?
C27A C28A H28F 109.5 . . ?
H28D C28A H28E 109.5 . . ?
H28D C28A H28F 109.5 . . ?
H28E C28A H28F 109.5 . . ?
C27 C29 H29A 109.5 . . ?
C27 C29 H29B 109.5 . . ?
C27 C29 H29C 109.5 . . ?
H29A C29 H29B 109.5 . . ?
H29A C29 H29C 109.5 . . ?
H29B C29 H29C 109.5 . . ?
C27A C29A H29D 109.5 . . ?
C27A C29A H29E 109.5 . . ?
C27A C29A H29F 109.5 . . ?
H29D C29A H29E 109.5 . . ?
H29D C29A H29F 109.5 . . ?
H29E C29A H29F 109.5 . . ?
Si1 C30 H30 105.3 . . ?
C31 C30 Si1 114.2(13) . . ?
C31 C30 H30 105.3 . . ?
C32 C30 Si1 113.5(11) . . ?
C32 C30 H30 105.3 . . ?
C32 C30 C31 112.2(12) . . ?
Si1 C30A H30A 109.1 . . ?
C31A C30A Si1 112(3) . . ?
C31A C30A H30A 109.1 . . ?
C31A C30A C32A 109(3) . . ?
C32A C30A Si1 109(2) . . ?
C32A C30A H30A 109.1 . . ?
C30 C31 H31A 109.5 . . ?
C30 C31 H31B 109.5 . . ?
C30 C31 H31C 109.5 . . ?
H31A C31 H31B 109.5 . . ?
H31A C31 H31C 109.5 . . ?
H31B C31 H31C 109.5 . . ?
C30A C31A H31D 109.5 . . ?
C30A C31A H31E 109.5 . . ?
C30A C31A H31F 109.5 . . ?
H31D C31A H31E 109.5 . . ?
H31D C31A H31F 109.5 . . ?
H31E C31A H31F 109.5 . . ?
C30 C32 H32A 109.5 . . ?
C30 C32 H32B 109.5 . . ?
C30 C32 H32C 109.5 . . ?
H32A C32 H32B 109.5 . . ?
H32A C32 H32C 109.5 . . ?
H32B C32 H32C 109.5 . . ?
C30A C32A H32D 109.5 . . ?
C30A C32A H32E 109.5 . . ?
C30A C32A H32F 109.5 . . ?
H32D C32A H32E 109.5 . . ?
H32D C32A H32F 109.5 . . ?
H32E C32A H32F 109.5 . . ?
Si2 C33 H33 106.1 . . ?
C34 C33 Si2 111.3(5) . . ?
C34 C33 H33 106.1 . . ?
C35 C33 Si2 116.8(5) . . ?
C35 C33 H33 106.1 . . ?
C35 C33 C34 109.9(6) . . ?
C33 C34 H34A 109.5 . . ?
C33 C34 H34B 109.5 . . ?
C33 C34 H34C 109.5 . . ?
H34A C34 H34B 109.5 . . ?
H34A C34 H34C 109.5 . . ?
H34B C34 H34C 109.5 . . ?
C33 C35 H35A 109.5 . . ?
C33 C35 H35B 109.5 . . ?
C33 C35 H35C 109.5 . . ?
H35A C35 H35B 109.5 . . ?
H35A C35 H35C 109.5 . . ?
H35B C35 H35C 109.5 . . ?
Si2 C36 H36 106.5 . . ?
C37 C36 Si2 114.0(5) . . ?
C37 C36 H36 106.5 . . ?
C38 C36 Si2 111.9(5) . . ?
C38 C36 H36 106.5 . . ?
C38 C36 C37 111.0(5) . . ?
C36 C37 H37A 109.5 . . ?
C36 C37 H37B 109.5 . . ?
C36 C37 H37C 109.5 . . ?
H37A C37 H37B 109.5 . . ?
H37A C37 H37C 109.5 . . ?
H37B C37 H37C 109.5 . . ?
C36 C38 H38A 109.5 . . ?
C36 C38 H38B 109.5 . . ?
C36 C38 H38C 109.5 . . ?
H38A C38 H38B 109.5 . . ?
H38A C38 H38C 109.5 . . ?
H38B C38 H38C 109.5 . . ?
Si2 C39 H39 105.6 . . ?
C40 C39 Si2 115.5(6) . . ?
C40 C39 H39 105.6 . . ?
C41 C39 Si2 114.2(5) . . ?
C41 C39 H39 105.6 . . ?
C41 C39 C40 109.5(6) . . ?
C39 C40 H40A 109.5 . . ?
C39 C40 H40B 109.5 . . ?
C39 C40 H40C 109.5 . . ?
H40A C40 H40B 109.5 . . ?
H40A C40 H40C 109.5 . . ?
H40B C40 H40C 109.5 . . ?
C39 C41 H41A 109.5 . . ?
C39 C41 H41B 109.5 . . ?
C39 C41 H41C 109.5 . . ?
H41A C41 H41B 109.5 . . ?
H41A C41 H41C 109.5 . . ?
H41B C41 H41C 109.5 . . ?
C43 C42 Al1 122.3(4) . . ?
C47 C42 Al1 121.9(4) . . ?
C47 C42 C43 114.5(4) . . ?
C42 C43 H43 118.2 . . ?
C44 C43 C42 123.6(6) . . ?
C44 C43 H43 118.2 . . ?
C43 C44 H44 120.1 . . ?
C45 C44 C43 119.9(6) . . ?
C45 C44 H44 120.1 . . ?
K1 C45 H45 75.3 . . ?
C44 C45 K1 99.6(4) . . ?
C44 C45 H45 120.0 . . ?
C44 C45 C46 120.0(5) . . ?
C46 C45 K1 95.0(4) . . ?
C46 C45 H45 120.0 . . ?
K1 C46 H46 93.1 . . ?
C45 C46 K1 62.0(3) . . ?
C45 C46 H46 120.3 . . ?
C45 C46 C47 119.4(6) . . ?
C47 C46 K1 114.5(3) . . ?
C47 C46 H46 120.3 . . ?
C42 C47 C46 122.6(5) . . ?
C42 C47 H47 118.7 . . ?
C46 C47 H47 118.7 . . ?
O2 C48 H48A 109.7 . . ?
O2 C48 H48B 109.7 . . ?
O2 C48 C49 109.8(6) . . ?
H48A C48 H48B 108.2 . . ?
C49 C48 H48A 109.7 . . ?
C49 C48 H48B 109.7 . . ?
O2A C48A H48C 111.0 . . ?
O2A C48A H48D 111.0 . . ?
O2A C48A C49A 104.0(12) . . ?
H48C C48A H48D 109.0 . . ?
C49A C48A H48C 111.0 . . ?
C49A C48A H48D 111.0 . . ?
O3 C49 C48 110.1(6) . . ?
O3 C49 H49A 109.6 . . ?
O3 C49 H49B 109.6 . . ?
C48 C49 H49A 109.6 . . ?
C48 C49 H49B 109.6 . . ?
H49A C49 H49B 108.2 . . ?
O3A C49A C48A 107.7(11) . . ?
O3A C49A H49C 110.2 . . ?
O3A C49A H49D 110.2 . . ?
C48A C49A H49C 110.2 . . ?
C48A C49A H49D 110.2 . . ?
H49C C49A H49D 108.5 . . ?
O3 C50 H50A 109.3 . . ?
O3 C50 H50B 109.3 . . ?
O3 C50 C51 111.4(6) . . ?
H50A C50 H50B 108.0 . . ?
C51 C50 H50A 109.3 . . ?
C51 C50 H50B 109.3 . . ?
O3A C50A H50C 110.3 . . ?
O3A C50A H50D 110.3 . . ?
O3A C50A C51A 107.0(10) . . ?
H50C C50A H50D 108.6 . . ?
C51A C50A H50C 110.3 . . ?
C51A C50A H50D 110.3 . . ?
K1 C51 H51A 149.0 . . ?
K1 C51 H51B 96.4 . . ?
O4 C51 K1 42.9(4) . . ?
O4 C51 C50 112.8(7) . . ?
O4 C51 H51A 109.0 . . ?
O4 C51 H51B 109.0 . . ?
C50 C51 K1 79.8(4) . . ?
C50 C51 H51A 109.0 . . ?
C50 C51 H51B 109.0 . . ?
H51A C51 H51B 107.8 . . ?
O4A C51A C50A 109.2(10) . . ?
O4A C51A H51C 109.8 . . ?
O4A C51A H51D 109.8 . . ?
C50A C51A H51C 109.8 . . ?
C50A C51A H51D 109.8 . . ?
H51C C51A H51D 108.3 . . ?
K1 C52 H52A 96.6 . . ?
K1 C52 H52B 149.0 . . ?
O4 C52 K1 43.3(5) . . ?
O4 C52 H52A 108.8 . . ?
O4 C52 H52B 108.8 . . ?
O4 C52 C53 113.6(7) . . ?
H52A C52 H52B 107.7 . . ?
C53 C52 K1 80.0(4) . . ?
C53 C52 H52A 108.8 . . ?
C53 C52 H52B 108.8 . . ?
O4A C52A H52C 109.6 . . ?
O4A C52A H52D 109.6 . . ?
O4A C52A C53A 110.1(10) . . ?
H52C C52A H52D 108.2 . . ?
C53A C52A H52C 109.6 . . ?
C53A C52A H52D 109.6 . . ?
O5 C53 C52 112.3(7) . . ?
O5 C53 H53A 109.1 . . ?
O5 C53 H53B 109.1 . . ?
C52 C53 H53A 109.1 . . ?
C52 C53 H53B 109.1 . . ?
H53A C53 H53B 107.9 . . ?
O5A C53A C52A 111.3(10) . . ?
O5A C53A H53C 109.4 . . ?
O5A C53A H53D 109.4 . . ?
C52A C53A H53C 109.4 . . ?
C52A C53A H53D 109.4 . . ?
H53C C53A H53D 108.0 . . ?
O5 C54 H54A 109.1 . . ?
O5 C54 H54B 109.1 . . ?
O5 C54 C55 112.4(7) . . ?
H54A C54 H54B 107.9 . . ?
C55 C54 H54A 109.1 . . ?
C55 C54 H54B 109.1 . . ?
O5A C54A H54C 108.5 . . ?
O5A C54A H54D 108.5 . . ?
O5A C54A C55A 115.1(11) . . ?
H54C C54A H54D 107.5 . . ?
C55A C54A H54C 108.5 . . ?
C55A C54A H54D 108.5 . . ?
O6 C55 C54 112.7(7) . . ?
O6 C55 H55A 109.0 . . ?
O6 C55 H55B 109.0 . . ?
C54 C55 H55A 109.0 . . ?
C54 C55 H55B 109.0 . . ?
H55A C55 H55B 107.8 . . ?
O6A C55A C54A 110.8(12) . . ?
O6A C55A H55C 109.5 . . ?
O6A C55A H55D 109.5 . . ?
C54A C55A H55C 109.5 . . ?
C54A C55A H55D 109.5 . . ?
H55C C55A H55D 108.1 . . ?
K1 C56 H56A 89.0 . . ?
K1 C56 H56B 154.5 . . ?
O6 C56 K1 47.2(5) . . ?
O6 C56 H56A 107.9 . . ?
O6 C56 H56B 107.9 . . ?
O6 C56 C57 117.4(8) . . ?
H56A C56 H56B 107.2 . . ?
C57 C56 K1 84.6(4) . . ?
C57 C56 H56A 107.9 . . ?
C57 C56 H56B 107.9 . . ?
K1 C56A H56C 153.3 . . ?
K1 C56A H56D 92.3 . . ?
O6A C56A K1 47.7(7) . . ?
O6A C56A H56C 107.5 . . ?
O6A C56A H56D 107.5 . . ?
O6A C56A C57A 119.2(13) . . ?
H56C C56A H56D 107.0 . . ?
C57A C56A K1 83.0(9) . . ?
C57A C56A H56C 107.5 . . ?
C57A C56A H56D 107.5 . . ?
O7 C57 C56 110.1(7) . . ?
O7 C57 H57A 109.6 . . ?
O7 C57 H57B 109.6 . . ?
C56 C57 H57A 109.6 . . ?
C56 C57 H57B 109.6 . . ?
H57A C57 H57B 108.1 . . ?
K1 C57A H57C 151.8 . . ?
K1 C57A H57D 93.3 . . ?
O7A C57A K1 41.7(7) . . ?
O7A C57A C56A 98.9(13) . . ?
O7A C57A H57C 112.0 . . ?
O7A C57A H57D 112.0 . . ?
C56A C57A K1 71.7(9) . . ?
C56A C57A H57C 112.0 . . ?
C56A C57A H57D 112.0 . . ?
H57C C57A H57D 109.7 . . ?
O7 C58 H58A 109.5 . . ?
O7 C58 H58B 109.5 . . ?
O7 C58 C59 110.7(7) . . ?
H58A C58 H58B 108.1 . . ?
C59 C58 H58A 109.5 . . ?
C59 C58 H58B 109.5 . . ?
K1 C58A H58C 79.4 . . ?
K1 C58A H58D 159.3 . . ?
O7A C58A K1 50.7(7) . . ?
O7A C58A H58C 109.0 . . ?
O7A C58A H58D 109.0 . . ?
O7A C58A C59A 112.7(14) . . ?
H58C C58A H58D 107.8 . . ?
C59A C58A K1 85.8(9) . . ?
C59A C58A H58C 109.0 . . ?
C59A C58A H58D 109.0 . . ?
O2 C59 C58 109.5(7) . . ?
O2 C59 H59A 109.8 . . ?
O2 C59 H59B 109.8 . . ?
C58 C59 H59A 109.8 . . ?
C58 C59 H59B 109.8 . . ?
H59A C59 H59B 108.2 . . ?
O2A C59A C58A 98.1(12) . . ?
O2A C59A H59C 112.1 . . ?
O2A C59A H59D 112.1 . . ?
C58A C59A H59C 112.1 . . ?
C58A C59A H59D 112.1 . . ?
H59C C59A H59D 109.8 . . ?
H60A C60 H60B 109.9 . . ?
C61 C60 H60A 112.3 . . ?
C61 C60 H60B 112.3 . . ?
C61 C60 C65 97.2(11) . . ?
C65 C60 H60A 112.3 . . ?
C65 C60 H60B 112.3 . . ?
H60C C60A H60D 109.0 . . ?
C61A C60A H60C 111.1 . . ?
C61A C60A H60D 111.1 . . ?
C65A C60A H60C 111.1 . . ?
C65A C60A H60D 111.1 . . ?
C65A C60A C61A 103.4(16) . . ?
C60 C61 H61A 111.0 . . ?
C60 C61 H61B 111.0 . . ?
H61A C61 H61B 109.0 . . ?
C62 C61 C60 103.7(13) . . ?
C62 C61 H61A 111.0 . . ?
C62 C61 H61B 111.0 . . ?
C60A C61A H61C 111.9 . . ?
C60A C61A H61D 111.9 . . ?
H61C C61A H61D 109.6 . . ?
C62A C61A C60A 99.4(17) . . ?
C62A C61A H61C 111.9 . . ?
C62A C61A H61D 111.9 . . ?
C61 C62 H62A 111.2 . . ?
C61 C62 H62B 111.2 . . ?
C61 C62 C63 103.0(12) . . ?
H62A C62 H62B 109.1 . . ?
C63 C62 H62A 111.2 . . ?
C63 C62 H62B 111.2 . . ?
C61A C62A H62C 111.3 . . ?
C61A C62A H62D 111.3 . . ?
H62C C62A H62D 109.2 . . ?
C63A C62A C61A 102.4(17) . . ?
C63A C62A H62C 111.3 . . ?
C63A C62A H62D 111.3 . . ?
C62 C63 H63A 111.2 . . ?
C62 C63 H63B 111.2 . . ?
H63A C63 H63B 109.1 . . ?
C64 C63 C62 103.0(12) . . ?
C64 C63 H63A 111.2 . . ?
C64 C63 H63B 111.2 . . ?
C62A C63A H63C 111.9 . . ?
C62A C63A H63D 111.9 . . ?
C62A C63A C64A 99.2(16) . . ?
H63C C63A H63D 109.6 . . ?
C64A C63A H63C 111.9 . . ?
C64A C63A H63D 111.9 . . ?
C63 C64 H64A 111.8 . . ?
C63 C64 H64B 111.8 . . ?
C63 C64 C65 99.6(12) . . ?
H64A C64 H64B 109.6 . . ?
C65 C64 H64A 111.8 . . ?
C65 C64 H64B 111.8 . . ?
C63A C64A H64C 110.7 . . ?
C63A C64A H64D 110.7 . . ?
C63A C64A C65A 105.4(17) . . ?
H64C C64A H64D 108.8 . . ?
C65A C64A H64C 110.7 . . ?
C65A C64A H64D 110.7 . . ?
C60 C65 H65A 110.6 . . ?
C60 C65 H65B 110.6 . . ?
C64 C65 C60 105.5(12) . . ?
C64 C65 H65A 110.6 . . ?
C64 C65 H65B 110.6 . . ?
H65A C65 H65B 108.8 . . ?
C60A C65A C64A 101.1(18) . . ?
C60A C65A H65C 111.6 . . ?
C60A C65A H65D 111.6 . . ?
C64A C65A H65C 111.6 . . ?
C64A C65A H65D 111.6 . . ?
H65C C65A H65D 109.4 . . ?
H66A C66 H66B 107.6 . . ?
C67 C66 H66A 108.7 . . ?
C67 C66 H66B 108.7 . . ?
C67 C66 C71 114.1(7) . . ?
C71 C66 H66A 108.7 . . ?
C71 C66 H66B 108.7 . . ?
H66C C66A H66D 108.4 . . ?
C67A C66A H66C 110.0 . . ?
C67A C66A H66D 110.0 . . ?
C67A C66A C71A 108.3(7) . . ?
C71A C66A H66C 110.0 . . ?
C71A C66A H66D 110.0 . . ?
C66 C67 H67A 108.4 . . ?
C66 C67 H67B 108.4 . . ?
H67A C67 H67B 107.5 . . ?
C68 C67 C66 115.3(7) . . ?
C68 C67 H67A 108.4 . . ?
C68 C67 H67B 108.4 . . ?
C66A C67A H67C 110.0 . . ?
C66A C67A H67D 110.0 . . ?
H67C C67A H67D 108.3 . . ?
C68A C67A C66A 108.7(6) . . ?
C68A C67A H67C 110.0 . . ?
C68A C67A H67D 110.0 . . ?
C67 C68 H68A 108.5 . . ?
C67 C68 H68B 108.5 . . ?
C67 C68 C69 114.9(7) . . ?
H68A C68 H68B 107.5 . . ?
C69 C68 H68A 108.5 . . ?
C69 C68 H68B 108.5 . . ?
C67A C68A H68C 110.0 . . ?
C67A C68A H68D 110.0 . . ?
H68C C68A H68D 108.4 . . ?
C69A C68A C67A 108.6(8) . . ?
C69A C68A H68C 110.0 . . ?
C69A C68A H68D 110.0 . . ?
C68 C69 H69A 109.4 . . ?
C68 C69 H69B 109.4 . . ?
C68 C69 C70 111.1(7) . . ?
H69A C69 H69B 108.0 . . ?
C70 C69 H69A 109.4 . . ?
C70 C69 H69B 109.4 . . ?
C68A C69A H69C 109.9 . . ?
C68A C69A H69D 109.9 . . ?
C68A C69A C70A 108.9(7) . . ?
H69C C69A H69D 108.3 . . ?
C70A C69A H69C 109.9 . . ?
C70A C69A H69D 109.9 . . ?
C69 C70 H70A 109.7 . . ?
C69 C70 H70B 109.7 . . ?
H70A C70 H70B 108.2 . . ?
C71 C70 C69 109.8(7) . . ?
C71 C70 H70A 109.7 . . ?
C71 C70 H70B 109.7 . . ?
C69A C70A H70C 110.0 . . ?
C69A C70A H70D 110.0 . . ?
C69A C70A C71A 108.3(6) . . ?
H70C C70A H70D 108.4 . . ?
C71A C70A H70C 110.0 . . ?
C71A C70A H70D 110.0 . . ?
C66 C71 C70 114.1(7) . . ?
C66 C71 H71A 108.7 . . ?
C66 C71 H71B 108.7 . . ?
C70 C71 H71A 108.7 . . ?
C70 C71 H71B 108.7 . . ?
H71A C71 H71B 107.6 . . ?
C66A C71A C70A 107.3(8) . . ?
C66A C71A H71C 110.2 . . ?
C66A C71A H71D 110.2 . . ?
C70A C71A H71C 110.2 . . ?
C70A C71A H71D 110.2 . . ?
H71C C71A H71D 108.5 . . ?
H72A C72 H72B 108.2 . . ?
C73 C72 H72A 109.7 . . ?
C73 C72 H72B 109.7 . . ?
C77 C72 H72A 109.7 . . ?
C77 C72 H72B 109.7 . . ?
C77 C72 C73 110.0(6) . . ?
H72C C72A H72D 108.1 . . ?
C73A C72A H72C 109.5 . . ?
C73A C72A H72D 109.5 . . ?
C73A C72A C77A 110.6(8) . . ?
C77A C72A H72C 109.5 . . ?
C77A C72A H72D 109.5 . . ?
C72 C73 H73A 109.7 . . ?
C72 C73 H73B 109.7 . . ?
H73A C73 H73B 108.2 . . ?
C74 C73 C72 109.9(8) . . ?
C74 C73 H73A 109.7 . . ?
C74 C73 H73B 109.7 . . ?
C72A C73A H73C 109.5 . . ?
C72A C73A H73D 109.5 . . ?
C72A C73A C74A 110.6(8) . . ?
H73C C73A H73D 108.1 . . ?
C74A C73A H73C 109.5 . . ?
C74A C73A H73D 109.5 . . ?
C73 C74 H74A 109.7 . . ?
C73 C74 H74B 109.7 . . ?
H74A C74 H74B 108.2 . . ?
C75 C74 C73 109.8(8) . . ?
C75 C74 H74A 109.7 . . ?
C75 C74 H74B 109.7 . . ?
C73A C74A H74C 109.6 . . ?
C73A C74A H74D 109.6 . . ?
C73A C74A C75A 110.3(8) . . ?
H74C C74A H74D 108.1 . . ?
C75A C74A H74C 109.6 . . ?
C75A C74A H74D 109.6 . . ?
C74 C75 H75A 109.7 . . ?
C74 C75 H75B 109.7 . . ?
C74 C75 C76 109.9(6) . . ?
H75A C75 H75B 108.2 . . ?
C76 C75 H75A 109.7 . . ?
C76 C75 H75B 109.7 . . ?
C74A C75A H75C 109.7 . . ?
C74A C75A H75D 109.7 . . ?
H75C C75A H75D 108.2 . . ?
C76A C75A C74A 110.0(8) . . ?
C76A C75A H75C 109.7 . . ?
C76A C75A H75D 109.7 . . ?
C75 C76 H76A 109.7 . . ?
C75 C76 H76B 109.7 . . ?
H76A C76 H76B 108.2 . . ?
C77 C76 C75 109.8(8) . . ?
C77 C76 H76A 109.7 . . ?
C77 C76 H76B 109.7 . . ?
C75A C76A H76C 109.6 . . ?
C75A C76A H76D 109.6 . . ?
H76C C76A H76D 108.1 . . ?
C77A C76A C75A 110.1(8) . . ?
C77A C76A H76C 109.6 . . ?
C77A C76A H76D 109.6 . . ?
C72 C77 C76 109.7(8) . . ?
C72 C77 H77A 109.7 . . ?
C72 C77 H77B 109.7 . . ?
C76 C77 H77A 109.7 . . ?
C76 C77 H77B 109.7 . . ?
H77A C77 H77B 108.2 . . ?
C72A C77A H77C 109.6 . . ?
C72A C77A H77D 109.6 . . ?
C76A C77A C72A 110.3(8) . . ?
C76A C77A H77C 109.6 . . ?
C76A C77A H77D 109.6 . . ?
H77C C77A H77D 108.1 . . ?

loop_
_geom_bond_atom_site_label_1
_geom_bond_atom_site_label_2
_geom_bond_distance
_geom_bond_site_symmetry_2
_geom_bond_publ_flag
K1 O2 2.869(8) . ?
K1 O2A 2.726(10) . ?
K1 O3 2.713(7) . ?
K1 O3A 2.981(10) . ?
K1 O4 2.666(8) . ?
K1 O4A 2.942(9) . ?
K1 O5 2.673(7) . ?
K1 O5A 2.887(8) . ?
K1 O6 2.804(9) . ?
K1 O6A 2.644(9) . ?
K1 O7 2.912(9) . ?
K1 O7A 2.657(10) . ?
Si1 N1 1.727(4) . ?
Si1 C24 1.906(6) . ?
Si1 C27 2.023(13) . ?
Si1 C27A 1.71(2) . ?
Si1 C30 1.834(19) . ?
Si1 C30A 2.03(5) . ?
Si2 N2 1.737(4) . ?
Si2 C33 1.912(6) . ?
Si2 C36 1.923(6) . ?
Si2 C39 1.900(7) . ?
Al1 H 1.53(5) . ?
Al1 O1 2.197(3) . ?
Al1 N1 1.992(4) . ?
Al1 N2 1.977(5) . ?
Al1 C42 2.020(5) . ?
O1 C1 1.375(5) . ?
O1 C13 1.374(5) . ?
O2 C48 1.389(7) . ?
O2 C59 1.386(7) . ?
O2A C48A 1.401(8) . ?
O2A C59A 1.406(8) . ?
O3 C49 1.391(7) . ?
O3 C50 1.393(7) . ?
O3A C49A 1.398(8) . ?
O3A C50A 1.399(8) . ?
O4 C51 1.394(7) . ?
O4 C52 1.376(7) . ?
O4A C51A 1.394(8) . ?
O4A C52A 1.391(7) . ?
O5 C53 1.380(7) . ?
O5 C54 1.385(7) . ?
O5A C53A 1.396(7) . ?
O5A C54A 1.400(7) . ?
O6 C55 1.368(7) . ?
O6 C56 1.333(7) . ?
O6A C55A 1.370(16) . ?
O6A C56A 1.412(8) . ?
O7 C57 1.388(7) . ?
O7 C58 1.383(7) . ?
O7A C57A 1.396(8) . ?
O7A C58A 1.401(8) . ?
N1 C2 1.405(6) . ?
N2 C12 1.406(6) . ?
C1 C2 1.393(7) . ?
C1 C6 1.377(6) . ?
C2 C3 1.397(7) . ?
C3 H3 0.9500 . ?
C3 C4 1.404(8) . ?
C4 C5 1.384(8) . ?
C4 C14 1.546(8) . ?
C5 H5 0.9500 . ?
C5 C6 1.404(7) . ?
C6 C7 1.531(7) . ?
C7 C8 1.529(6) . ?
C7 C18 1.559(7) . ?
C7 C19 1.522(7) . ?
C8 C9 1.386(7) . ?
C8 C13 1.380(6) . ?
C9 H9 0.9500 . ?
C9 C10 1.404(7) . ?
C10 C11 1.385(8) . ?
C10 C20 1.543(8) . ?
C11 H11 0.9500 . ?
C11 C12 1.385(7) . ?
C12 C13 1.404(6) . ?
C14 C15 1.546(12) . ?
C14 C16 1.539(10) . ?
C14 C17 1.508(11) . ?
C15 H15A 0.9800 . ?
C15 H15B 0.9800 . ?
C15 H15C 0.9800 . ?
C16 H16A 0.9800 . ?
C16 H16B 0.9800 . ?
C16 H16C 0.9800 . ?
C17 H17A 0.9800 . ?
C17 H17B 0.9800 . ?
C17 H17C 0.9800 . ?
C18 H18A 0.9800 . ?
C18 H18B 0.9800 . ?
C18 H18C 0.9800 . ?
C19 H19A 0.9800 . ?
C19 H19B 0.9800 . ?
C19 H19C 0.9800 . ?
C20 C21 1.514(10) . ?
C20 C22 1.544(10) . ?
C20 C23 1.549(9) . ?
C21 H21A 0.9800 . ?
C21 H21B 0.9800 . ?
C21 H21C 0.9800 . ?
C22 H22A 0.9800 . ?
C22 H22B 0.9800 . ?
C22 H22C 0.9800 . ?
C23 H23A 0.9800 . ?
C23 H23B 0.9800 . ?
C23 H23C 0.9800 . ?
C24 H24 1.0000 . ?
C24 C25 1.532(9) . ?
C24 C26 1.540(10) . ?
C25 H25A 0.9800 . ?
C25 H25B 0.9800 . ?
C25 H25C 0.9800 . ?
C26 H26A 0.9800 . ?
C26 H26B 0.9800 . ?
C26 H26C 0.9800 . ?
C27 H27 1.0000 . ?
C27 C28 1.533(7) . ?
C27 C29 1.532(7) . ?
C27A H27A 1.0000 . ?
C27A C28A 1.534(8) . ?
C27A C29A 1.531(8) . ?
C28 H28A 0.9800 . ?
C28 H28B 0.9800 . ?
C28 H28C 0.9800 . ?
C28A H28D 0.9800 . ?
C28A H28E 0.9800 . ?
C28A H28F 0.9800 . ?
C29 H29A 0.9800 . ?
C29 H29B 0.9800 . ?
C29 H29C 0.9800 . ?
C29A H29D 0.9800 . ?
C29A H29E 0.9800 . ?
C29A H29F 0.9800 . ?
C30 H30 1.0000 . ?
C30 C31 1.533(8) . ?
C30 C32 1.530(8) . ?
C30A H30A 1.0000 . ?
C30A C31A 1.528(8) . ?
C30A C32A 1.529(8) . ?
C31 H31A 0.9800 . ?
C31 H31B 0.9800 . ?
C31 H31C 0.9800 . ?
C31A H31D 0.9800 . ?
C31A H31E 0.9800 . ?
C31A H31F 0.9800 . ?
C32 H32A 0.9800 . ?
C32 H32B 0.9800 . ?
C32 H32C 0.9800 . ?
C32A H32D 0.9800 . ?
C32A H32E 0.9800 . ?
C32A H32F 0.9800 . ?
C33 H33 1.0000 . ?
C33 C34 1.534(10) . ?
C33 C35 1.511(12) . ?
C34 H34A 0.9800 . ?
C34 H34B 0.9800 . ?
C34 H34C 0.9800 . ?
C35 H35A 0.9800 . ?
C35 H35B 0.9800 . ?
C35 H35C 0.9800 . ?
C36 H36 1.0000 . ?
C36 C37 1.530(9) . ?
C36 C38 1.529(9) . ?
C37 H37A 0.9800 . ?
C37 H37B 0.9800 . ?
C37 H37C 0.9800 . ?
C38 H38A 0.9800 . ?
C38 H38B 0.9800 . ?
C38 H38C 0.9800 . ?
C39 H39 1.0000 . ?
C39 C40 1.547(9) . ?
C39 C41 1.520(10) . ?
C40 H40A 0.9800 . ?
C40 H40B 0.9800 . ?
C40 H40C 0.9800 . ?
C41 H41A 0.9800 . ?
C41 H41B 0.9800 . ?
C41 H41C 0.9800 . ?
C42 C43 1.391(7) . ?
C42 C47 1.390(8) . ?
C43 H43 0.9500 . ?
C43 C44 1.384(8) . ?
C44 H44 0.9500 . ?
C44 C45 1.351(9) . ?
C45 H45 0.9500 . ?
C45 C46 1.369(9) . ?
C46 H46 0.9500 . ?
C46 C47 1.405(7) . ?
C47 H47 0.9500 . ?
C48 H48A 0.9900 . ?
C48 H48B 0.9900 . ?
C48 C49 1.504(7) . ?
C48A H48C 0.9900 . ?
C48A H48D 0.9900 . ?
C48A C49A 1.531(8) . ?
C49 H49A 0.9900 . ?
C49 H49B 0.9900 . ?
C49A H49C 0.9900 . ?
C49A H49D 0.9900 . ?
C50 H50A 0.9900 . ?
C50 H50B 0.9900 . ?
C50 C51 1.489(7) . ?
C50A H50C 0.9900 . ?
C50A H50D 0.9900 . ?
C50A C51A 1.527(8) . ?
C51 H51A 0.9900 . ?
C51 H51B 0.9900 . ?
C51A H51C 0.9900 . ?
C51A H51D 0.9900 . ?
C52 H52A 0.9900 . ?
C52 H52B 0.9900 . ?
C52 C53 1.483(7) . ?
C52A H52C 0.9900 . ?
C52A H52D 0.9900 . ?
C52A C53A 1.524(8) . ?
C53 H53A 0.9900 . ?
C53 H53B 0.9900 . ?
C53A H53C 0.9900 . ?
C53A H53D 0.9900 . ?
C54 H54A 0.9900 . ?
C54 H54B 0.9900 . ?
C54 C55 1.484(7) . ?
C54A H54C 0.9900 . ?
C54A H54D 0.9900 . ?
C54A C55A 1.535(8) . ?
C55 H55A 0.9900 . ?
C55 H55B 0.9900 . ?
C55A H55C 0.9900 . ?
C55A H55D 0.9900 . ?
C56 H56A 0.9900 . ?
C56 H56B 0.9900 . ?
C56 C57 1.475(7) . ?
C56A H56C 0.9900 . ?
C56A H56D 0.9900 . ?
C56A C57A 1.516(8) . ?
C57 H57A 0.9900 . ?
C57 H57B 0.9900 . ?
C57A H57C 0.9900 . ?
C57A H57D 0.9900 . ?
C58 H58A 0.9900 . ?
C58 H58B 0.9900 . ?
C58 C59 1.501(7) . ?
C58A H58C 0.9900 . ?
C58A H58D 0.9900 . ?
C58A C59A 1.525(8) . ?
C59 H59A 0.9900 . ?
C59 H59B 0.9900 . ?
C59A H59C 0.9900 . ?
C59A H59D 0.9900 . ?
C60 H60A 0.9900 . ?
C60 H60B 0.9900 . ?
C60 C61 1.539(8) . ?
C60 C65 1.556(8) . ?
C60A H60C 0.9900 . ?
C60A H60D 0.9900 . ?
C60A C61A 1.547(8) . ?
C60A C65A 1.536(8) . ?
C61 H61A 0.9900 . ?
C61 H61B 0.9900 . ?
C61 C62 1.533(8) . ?
C61A H61C 0.9900 . ?
C61A H61D 0.9900 . ?
C61A C62A 1.544(8) . ?
C62 H62A 0.9900 . ?
C62 H62B 0.9900 . ?
C62 C63 1.541(8) . ?
C62A H62C 0.9900 . ?
C62A H62D 0.9900 . ?
C62A C63A 1.530(8) . ?
C63 H63A 0.9900 . ?
C63 H63B 0.9900 . ?
C63 C64 1.534(8) . ?
C63A H63C 0.9900 . ?
C63A H63D 0.9900 . ?
C63A C64A 1.534(8) . ?
C64 H64A 0.9900 . ?
C64 H64B 0.9900 . ?
C64 C65 1.540(8) . ?
C64A H64C 0.9900 . ?
C64A H64D 0.9900 . ?
C64A C65A 1.539(8) . ?
C65 H65A 0.9900 . ?
C65 H65B 0.9900 . ?
C65A H65C 0.9900 . ?
C65A H65D 0.9900 . ?
C66 H66A 0.9900 . ?
C66 H66B 0.9900 . ?
C66 C67 1.498(7) . ?
C66 C71 1.502(7) . ?
C66A H66C 0.9900 . ?
C66A H66D 0.9900 . ?
C66A C67A 1.528(8) . ?
C66A C71A 1.531(8) . ?
C67 H67A 0.9900 . ?
C67 H67B 0.9900 . ?
C67 C68 1.481(7) . ?
C67A H67C 0.9900 . ?
C67A H67D 0.9900 . ?
C67A C68A 1.527(8) . ?
C68 H68A 0.9900 . ?
C68 H68B 0.9900 . ?
C68 C69 1.500(7) . ?
C68A H68C 0.9900 . ?
C68A H68D 0.9900 . ?
C68A C69A 1.524(8) . ?
C69 H69A 0.9900 . ?
C69 H69B 0.9900 . ?
C69 C70 1.534(8) . ?
C69A H69C 0.9900 . ?
C69A H69D 0.9900 . ?
C69A C70A 1.528(8) . ?
C70 H70A 0.9900 . ?
C70 H70B 0.9900 . ?
C70 C71 1.504(7) . ?
C70A H70C 0.9900 . ?
C70A H70D 0.9900 . ?
C70A C71A 1.536(8) . ?
C71 H71A 0.9900 . ?
C71 H71B 0.9900 . ?
C71A H71C 0.9900 . ?
C71A H71D 0.9900 . ?
C72 H72A 0.9900 . ?
C72 H72B 0.9900 . ?
C72 C73 1.529(8) . ?
C72 C77 1.527(8) . ?
C72A H72C 0.9900 . ?
C72A H72D 0.9900 . ?
C72A C73A 1.522(8) . ?
C72A C77A 1.524(8) . ?
C73 H73A 0.9900 . ?
C73 H73B 0.9900 . ?
C73 C74 1.528(8) . ?
C73A H73C 0.9900 . ?
C73A H73D 0.9900 . ?
C73A C74A 1.522(8) . ?
C74 H74A 0.9900 . ?
C74 H74B 0.9900 . ?
C74 C75 1.527(8) . ?
C74A H74C 0.9900 . ?
C74A H74D 0.9900 . ?
C74A C75A 1.526(8) . ?
C75 H75A 0.9900 . ?
C75 H75B 0.9900 . ?
C75 C76 1.529(8) . ?
C75A H75C 0.9900 . ?
C75A H75D 0.9900 . ?
C75A C76A 1.526(8) . ?
C76 H76A 0.9900 . ?
C76 H76B 0.9900 . ?
C76 C77 1.528(8) . ?
C76A H76C 0.9900 . ?
C76A H76D 0.9900 . ?
C76A C77A 1.524(8) . ?
C77 H77A 0.9900 . ?
C77 H77B 0.9900 . ?
C77A H77C 0.9900 . ?
C77A H77D 0.9900 . ?

loop_
_geom_torsion_atom_site_label_1
_geom_torsion_atom_site_label_2
_geom_torsion_atom_site_label_3
_geom_torsion_atom_site_label_4
_geom_torsion
_geom_torsion_site_symmetry_1
_geom_torsion_site_symmetry_2
_geom_torsion_site_symmetry_3
_geom_torsion_site_symmetry_4
_geom_torsion_publ_flag
K1 O2 C48 C49 46.5(12) . . . . ?
K1 O2 C59 C58 -55.5(12) . . . . ?
K1 O2A C48A C49A -52.0(12) . . . . ?
K1 O2A C59A C58A 48.2(12) . . . . ?
K1 O3 C49 C48 39.4(12) . . . . ?
K1 O3 C50 C51 -36.4(12) . . . . ?
K1 O3A C49A C48A -61.1(12) . . . . ?
K1 O3A C50A C51A 57.6(12) . . . . ?
K1 O4 C51 C50 -42.7(13) . . . . ?
K1 O4 C52 C53 42.1(14) . . . . ?
K1 O4A C51A C50A 42.9(12) . . . . ?
K1 O4A C52A C53A -31.9(15) . . . . ?
K1 O5 C53 C52 29.4(16) . . . . ?
K1 O5 C54 C55 -22.7(15) . . . . ?
K1 O5A C53A C52A -51.6(12) . . . . ?
K1 O5A C54A C55A 35.9(13) . . . . ?
K1 O6 C55 C54 -44.7(14) . . . . ?
K1 O6 C56 C57 51.2(13) . . . . ?
K1 O6A C55A C54A 39.6(12) . . . . ?
K1 O6A C56A C57A -45.8(18) . . . . ?
K1 O7 C57 C56 35.8(15) . . . . ?
K1 O7 C58 C59 -31.8(14) . . . . ?
K1 O7A C57A C56A -49.3(13) . . . . ?
K1 O7A C58A C59A 63.6(13) . . . . ?
K1 C45 C46 C47 103.8(5) . . . . ?
K1 C46 C47 C42 70.3(5) . . . . ?
K1 C52 C53 O5 -19.5(11) . . . . ?
K1 C56 C57 O7 -26.3(12) . . . . ?
K1 C56A C57A O7A 32.0(10) . . . . ?
K1 C58A C59A O2A -34.1(10) . . . . ?
Si1 N1 C2 C1 142.0(4) . . . . ?
Si1 N1 C2 C3 -39.2(7) . . . . ?
Si1 C24 C26 K1 -123.6(4) . . . 4_575 ?
Si2 N2 C12 C11 46.6(6) . . . . ?
Si2 N2 C12 C13 -135.2(4) . . . . ?
Al1 O1 C1 C2 30.8(4) . . . . ?
Al1 O1 C1 C6 -150.0(3) . . . . ?
Al1 O1 C13 C8 149.4(4) . . . . ?
Al1 O1 C13 C12 -30.0(4) . . . . ?
Al1 N1 C2 C1 -32.2(5) . . . . ?
Al1 N1 C2 C3 146.6(4) . . . . ?
Al1 N2 C12 C11 -143.8(5) . . . . ?
Al1 N2 C12 C13 34.4(5) . . . . ?
Al1 C42 C43 C44 167.2(5) . . . . ?
Al1 C42 C47 C46 -166.9(4) . . . . ?
O1 C1 C2 N1 -1.8(5) . . . . ?
O1 C1 C2 C3 179.2(4) . . . . ?
O1 C1 C6 C5 -177.8(4) . . . . ?
O1 C1 C6 C7 -1.9(6) . . . . ?
O2 C48 C49 O3 -55.9(13) . . . . ?
O2A C48A C49A O3A 80.2(15) . . . . ?
O3 C50 C51 K1 24.6(9) . . . . ?
O3 C50 C51 O4 52.6(15) . . . . ?
O3A C50A C51A O4A -67.1(14) . . . . ?
O4 C52 C53 O5 -47.4(18) . . . . ?
O4A C52A C53A O5A 54.2(16) . . . . ?
O5 C54 C55 O6 44.3(17) . . . . ?
O5A C54A C55A O6A -50.3(15) . . . . ?
O6 C56 C57 O7 -61.3(17) . . . . ?
O6A C56A C57A K1 32.3(13) . . . . ?
O6A C56A C57A O7A 64.3(19) . . . . ?
O7 C58 C59 O2 56.9(15) . . . . ?
O7A C58A C59A O2A -78.1(16) . . . . ?
N1 Si1 C27A C28A -164.1(12) . . . . ?
N1 Si1 C27A C29A 64.0(15) . . . . ?
N1 Si1 C30 C31 -58.2(13) . . . . ?
N1 Si1 C30 C32 72.1(13) . . . . ?
N1 C2 C3 C4 179.1(5) . . . . ?
N2 C12 C13 O1 0.1(6) . . . . ?
N2 C12 C13 C8 -179.2(4) . . . . ?
C1 O1 C13 C8 28.5(6) . . . . ?
C1 O1 C13 C12 -150.9(4) . . . . ?
C1 C2 C3 C4 -2.1(7) . . . . ?
C1 C6 C7 C8 31.4(5) . . . . ?
C1 C6 C7 C18 -85.0(5) . . . . ?
C1 C6 C7 C19 155.5(4) . . . . ?
C2 C1 C6 C5 1.3(7) . . . . ?
C2 C1 C6 C7 177.2(4) . . . . ?
C2 C3 C4 C5 2.7(8) . . . . ?
C2 C3 C4 C14 -173.5(5) . . . . ?
C3 C4 C5 C6 -1.2(7) . . . . ?
C3 C4 C14 C15 -47.7(8) . . . . ?
C3 C4 C14 C16 71.3(9) . . . . ?
C3 C4 C14 C17 -166.8(6) . . . . ?
C4 C5 C6 C1 -0.7(7) . . . . ?
C4 C5 C6 C7 -176.2(4) . . . . ?
C5 C4 C14 C15 136.2(6) . . . . ?
C5 C4 C14 C16 -104.8(8) . . . . ?
C5 C4 C14 C17 17.1(9) . . . . ?
C5 C6 C7 C8 -153.1(4) . . . . ?
C5 C6 C7 C18 90.4(5) . . . . ?
C5 C6 C7 C19 -29.1(6) . . . . ?
C6 C1 C2 N1 179.0(4) . . . . ?
C6 C1 C2 C3 0.0(7) . . . . ?
C6 C7 C8 C9 151.3(4) . . . . ?
C6 C7 C8 C13 -32.5(5) . . . . ?
C7 C8 C9 C10 176.2(5) . . . . ?
C7 C8 C13 O1 4.2(6) . . . . ?
C7 C8 C13 C12 -176.5(4) . . . . ?
C8 C9 C10 C11 0.9(7) . . . . ?
C8 C9 C10 C20 -179.1(5) . . . . ?
C9 C8 C13 O1 -179.2(4) . . . . ?
C9 C8 C13 C12 0.1(7) . . . . ?
C9 C10 C11 C12 -1.6(8) . . . . ?
C9 C10 C20 C21 -1.6(8) . . . . ?
C9 C10 C20 C22 120.1(6) . . . . ?
C9 C10 C20 C23 -121.9(6) . . . . ?
C10 C11 C12 N2 179.7(5) . . . . ?
C10 C11 C12 C13 1.5(7) . . . . ?
C11 C10 C20 C21 178.5(6) . . . . ?
C11 C10 C20 C22 -59.8(7) . . . . ?
C11 C10 C20 C23 58.2(7) . . . . ?
C11 C12 C13 O1 178.6(4) . . . . ?
C11 C12 C13 C8 -0.8(7) . . . . ?
C13 O1 C1 C2 151.1(4) . . . . ?
C13 O1 C1 C6 -29.7(6) . . . . ?
C13 C8 C9 C10 -0.1(7) . . . . ?
C14 C4 C5 C6 174.9(5) . . . . ?
C18 C7 C8 C9 -93.4(6) . . . . ?
C18 C7 C8 C13 82.9(5) . . . . ?
C19 C7 C8 C9 27.2(7) . . . . ?
C19 C7 C8 C13 -156.5(5) . . . . ?
C20 C10 C11 C12 178.3(5) . . . . ?
C24 Si1 N1 Al1 153.3(3) . . . . ?
C24 Si1 N1 C2 -20.0(5) . . . . ?
C24 Si1 C27A C28A 68.0(15) . . . . ?
C24 Si1 C27A C29A -63.9(14) . . . . ?
C24 Si1 C30 C31 66.1(13) . . . . ?
C24 Si1 C30 C32 -163.6(11) . . . . ?
C25 C24 C26 K1 4.5(9) . . . 4_575 ?
C27 Si1 N1 Al1 33.8(4) . . . . ?
C27 Si1 N1 C2 -139.6(5) . . . . ?
C27 Si1 C30 C31 -173.9(10) . . . . ?
C27 Si1 C30 C32 -43.6(15) . . . . ?
C27A Si1 N1 Al1 25.4(8) . . . . ?
C27A Si1 N1 C2 -147.9(8) . . . . ?
C30 Si1 N1 Al1 -83.1(8) . . . . ?
C30 Si1 N1 C2 103.5(9) . . . . ?
C30A Si1 N1 Al1 -96.3(12) . . . . ?
C30A Si1 N1 C2 90.3(13) . . . . ?
C30A Si1 C27A C28A -38.5(19) . . . . ?
C30A Si1 C27A C29A -170.4(17) . . . . ?
C33 Si2 N2 Al1 -116.1(4) . . . . ?
C33 Si2 N2 C12 51.0(4) . . . . ?
C36 Si2 N2 Al1 125.5(3) . . . . ?
C36 Si2 N2 C12 -67.4(4) . . . . ?
C39 Si2 N2 Al1 0.5(4) . . . . ?
C39 Si2 N2 C12 167.6(3) . . . . ?
C42 C43 C44 C45 -0.4(9) . . . . ?
C43 C42 C47 C46 0.3(7) . . . . ?
C43 C44 C45 K1 -100.9(6) . . . . ?
C43 C44 C45 C46 0.6(9) . . . . ?
C44 C45 C46 K1 -104.1(5) . . . . ?
C44 C45 C46 C47 -0.3(8) . . . . ?
C45 C46 C47 C42 -0.1(8) . . . . ?
C47 C42 C43 C44 -0.1(8) . . . . ?
C48 O2 C59 C58 171.7(10) . . . . ?
C48A O2A C59A C58A -178.6(12) . . . . ?
C49 O3 C50 C51 173.4(10) . . . . ?
C49A O3A C50A C51A 171.3(12) . . . . ?
C50 O3 C49 C48 -172.3(10) . . . . ?
C50A O3A C49A C48A 178.5(12) . . . . ?
C51 O4 C52 K1 144.4(13) . . . . ?
C51 O4 C52 C53 -173.4(12) . . . . ?
C51A O4A C52A C53A -174.9(11) . . . . ?
C52 O4 C51 K1 -144.3(13) . . . . ?
C52 O4 C51 C50 173.0(11) . . . . ?
C52A O4A C51A C50A -173.2(11) . . . . ?
C53 O5 C54 C55 174.8(12) . . . . ?
C53A O5A C54A C55A 170.2(11) . . . . ?
C54 O5 C53 C52 -167.1(12) . . . . ?
C54A O5A C53A C52A 176.8(11) . . . . ?
C55 O6 C56 K1 134.3(13) . . . . ?
C55 O6 C56 C57 -174.5(12) . . . . ?
C55A O6A C56A K1 -141.5(12) . . . . ?
C55A O6A C56A C57A 172.7(14) . . . . ?
C56 O6 C55 C54 -177.7(12) . . . . ?
C56A O6A C55A C54A 175.2(12) . . . . ?
C57 O7 C58 C59 176.2(13) . . . . ?
C57A O7A C58A K1 131.0(13) . . . . ?
C57A O7A C58A C59A -165.4(13) . . . . ?
C58 O7 C57 C56 -170.7(13) . . . . ?
C58A O7A C57A K1 -124.5(14) . . . . ?
C58A O7A C57A C56A -173.8(12) . . . . ?
C59 O2 C48 C49 179.9(10) . . . . ?
C59A O2A C48A C49A 176.1(12) . . . . ?
C60 C61 C62 C63 -75.6(15) . . . . ?
C60A C61A C62A C63A -78(2) . . . . ?
C61 C60 C65 C64 -76.9(15) . . . . ?
C61 C62 C63 C64 73.4(16) . . . . ?
C61A C60A C65A C64A -72(2) . . . . ?
C61A C62A C63A C64A 77(2) . . . . ?
C62 C63 C64 C65 -72.0(15) . . . . ?
C62A C63A C64A C65A -74(2) . . . . ?
C63 C64 C65 C60 77.1(15) . . . . ?
C63A C64A C65A C60A 73(2) . . . . ?
C65 C60 C61 C62 74.0(14) . . . . ?
C65A C60A C61A C62A 76(2) . . . . ?
C66 C67 C68 C69 43.9(19) . . . . ?
C66A C67A C68A C69A 53(3) . . . . ?
C67 C66 C71 C70 46.8(17) . . . . ?
C67 C68 C69 C70 -51.5(17) . . . . ?
C67A C66A C71A C70A -70(2) . . . . ?
C67A C68A C69A C70A -68(2) . . . . ?
C68 C69 C70 C71 55.7(15) . . . . ?
C68A C69A C70A C71A 11(4) . . . . ?
C69 C70 C71 C66 -54.2(15) . . . . ?
C69A C70A C71A C66A 55(3) . . . . ?
C71 C66 C67 C68 -40.6(19) . . . . ?
C71A C66A C67A C68A 13(4) . . . . ?
C72 C73 C74 C75 69.2(17) . . . . ?
C72A C73A C74A C75A 57.5(17) . . . . ?
C73 C72 C77 C76 -31(5) . . . . ?
C73 C74 C75 C76 -31(5) . . . . ?
C73A C72A C77A C76A 57.3(17) . . . . ?
C73A C74A C75A C76A -58.3(16) . . . . ?
C74 C75 C76 C77 -34(5) . . . . ?
C74A C75A C76A C77A 58.6(16) . . . . ?
C75 C76 C77 C72 69.6(17) . . . . ?
C75A C76A C77A C72A -58.1(16) . . . . ?
C77 C72 C73 C74 -34(5) . . . . ?
C77A C72A C73A C74A -57.1(17) . . . . ?
